data_7712380
loop_
_publ_author_name
'Gonz\'alez Alf\'erez, Macarena'
'Moreno, Juan J.'
'Maya, Celia'
'Campos, Jes\'us'

_publ_section_title
;
 Polarized Au(I)/Rh(I) Bimetallic Pairs Cooperatively Trigger Ligand
 non-Innocence and Bond Activation
;
_journal_name_full 'Dalton Transactions'
_journal_paper_doi 10.1039/D3DT00410D
_journal_year 2023
_chemical_formula_moiety 'C47 H64 Au P3 Rh, C2 F6 N O4 S2, C6 H6'
_chemical_formula_sum 'C55 H70 Au F6 N O4 P3 Rh S2'
_chemical_formula_weight 1380.02
_space_group_crystal_system triclinic
_space_group_IT_number 2
_space_group_name_Hall '-P 1'
_space_group_name_H-M_alt 'P -1'
_atom_sites_solution_hydrogens geom
_atom_sites_solution_primary iterative
_audit_creation_date 2022-11-18
_audit_creation_method
;
Olex2 1.3
(compiled 2020.11.12 svn.r5f609507 for OlexSys, GUI svn.r6408)
;
_audit_update_record
;
2023-02-21 deposited with the CCDC.	2023-02-22 downloaded from the CCDC.
;
_cell_angle_alpha 85.692(4)
_cell_angle_beta 88.744(4)
_cell_angle_gamma 86.622(4)
_cell_formula_units_Z 4
_cell_length_a 14.1319(13)
_cell_length_b 17.4134(15)
_cell_length_c 23.475(2)
_cell_measurement_reflns_used 115
_cell_measurement_temperature 193.0
_cell_measurement_theta_max 25.88
_cell_measurement_theta_min 3.03
_cell_volume 5749.6(9)
_computing_cell_refinement 'Bruker SAINT'
_computing_data_collection 'Bruker APEX3'
_computing_data_reduction 'Bruker SAINT'
_computing_molecular_graphics 'Olex2 1.3 (Dolomanov et al., 2009)'
_computing_publication_material 'Olex2 1.3 (Dolomanov et al., 2009)'
_computing_structure_refinement 'SHELXL 2018/3 (Sheldrick, 2015)'
_computing_structure_solution 'olex2.solve 1.3 (Bourhis et al., 2015)'
_diffrn_ambient_temperature 193.0
_diffrn_measured_fraction_theta_full 0.997
_diffrn_measured_fraction_theta_max 0.991
_diffrn_measurement_device_type 'Bruker APEX-II CCD'
_diffrn_measurement_method '\f and \w scans'
_diffrn_radiation_monochromator graphite
_diffrn_radiation_type MoK\a
_diffrn_radiation_wavelength 0.71073
_diffrn_reflns_av_unetI/netI 0.1328
_diffrn_reflns_Laue_measured_fraction_full 0.997
_diffrn_reflns_Laue_measured_fraction_max 0.991
_diffrn_reflns_limit_h_max 17
_diffrn_reflns_limit_h_min -17
_diffrn_reflns_limit_k_max 21
_diffrn_reflns_limit_k_min -21
_diffrn_reflns_limit_l_max 29
_diffrn_reflns_limit_l_min 0
_diffrn_reflns_number 28874
_diffrn_reflns_point_group_measured_fraction_full 0.997
_diffrn_reflns_point_group_measured_fraction_max 0.991
_diffrn_reflns_theta_full 25.242
_diffrn_reflns_theta_max 26.434
_diffrn_reflns_theta_min 1.808
_diffrn_standards_number 0
_exptl_absorpt_coefficient_mu 3.055
_exptl_absorpt_correction_T_max 0.754
_exptl_absorpt_correction_T_min 0.524
_exptl_absorpt_correction_type multi-scan
_exptl_absorpt_process_details
;
 TWINABS-2008/4 (Bruker,2010) was used for absorption correction.

Final HKLF 4 output contains 316790 reflections, Rint = 0.1526
 (71194 with I > 3sig(I), Rint = 0.0982)
;
_exptl_crystal_colour yellow
_exptl_crystal_colour_primary yellow
_exptl_crystal_density_diffrn 1.594
_exptl_crystal_description prysm
_exptl_crystal_F_000 2776
_exptl_crystal_size_max 0.18
_exptl_crystal_size_mid 0.15
_exptl_crystal_size_min 0.12
_refine_diff_density_max 1.781
_refine_diff_density_min -2.192
_refine_diff_density_rms 0.205
_refine_ls_extinction_method none
_refine_ls_goodness_of_fit_ref 1.052
_refine_ls_hydrogen_treatment constr
_refine_ls_matrix_type full
_refine_ls_number_parameters 1337
_refine_ls_number_reflns 28874
_refine_ls_number_restraints 1
_refine_ls_restrained_S_all 1.052
_refine_ls_R_factor_all 0.1510
_refine_ls_R_factor_gt 0.0863
_refine_ls_shift/su_max 0.001
_refine_ls_shift/su_mean 0.000
_refine_ls_structure_factor_coef Fsqd
_refine_ls_weighting_details 'w=1/[\s^2^(Fo^2^)+89.7588P] where P=(Fo^2^+2Fc^2^)/3'
_refine_ls_weighting_scheme calc
_refine_ls_wR_factor_gt 0.1661
_refine_ls_wR_factor_ref 0.1991
_reflns_Friedel_coverage 0.000
_reflns_number_gt 18490
_reflns_number_total 28874
_reflns_threshold_expression 'I > 2\s(I)'
_cod_data_source_file d3dt00410d3.cif
_cod_data_source_block 7aCyp
_cod_depositor_comments
;

2024-10-08
Z value and formula fixed to values more according to usual
chemical conventions.                 miguel
;
_cod_original_formula_sum 'C110 H140 Au2 F12 N2 O8 P6 Rh2 S4'
_cod_original_formula_weight 2760.04
_cod_original_formula_moiety '2(C47 H64 Au P3 Rh), 2(C2 F6 N O4 S2), 2(C6 H6)'
_cod_original_formula_units_Z 2
_cod_database_code 7712380
_shelx_shelxl_version_number 2018/3
_shelx_space_group_comment
;
The symmetry employed for this shelxl refinement is uniquely defined
by the following loop, which should always be used as a source of
symmetry information in preference to the above space-group names.
They are only intended as comments.
;
_olex2_refinement_description
;
1. Twinned data refinement
 Scales: 0.6865(13)
 0.3090(12) 0.0045(6)
2. Fixed Uiso
 At 1.2 times of:
  All C(H) groups, All C(H,H) groups
 At 1.5 times of:
  All C(H,H,H) groups
3. Rigid bond restraints
 S2, C49
 with sigma for 1-2 distances of 0.01 and sigma for 1-3 distances of 0.01
4.a Ternary CH refined with riding coordinates:
 C37(H37), C42(H42), C88(H88), C93(H93)
4.b Secondary CH2 refined with riding coordinates:
 C38(H38A,H38B), C39(H39A,H39B), C40(H40A,H40B), C41(H41A,H41B), C43(H43A,
 H43B), C44(H44A,H44B), C45(H45A,H45B), C46(H46A,H46B), C18(H18A,H18B),
 C89(H89A,H89B), C90(H90A,H90B), C92(H92A,H92B), C94(H94A,H94B), C95(H95A,H95B),
  C96(H96A,H96B), C97(H97A,H97B)
4.c Aromatic/amide H refined with riding coordinates:
 C2(H2), C3(H3), C1(H1), C6(H6), C7(H7), C8(H8), C9(H9), C17(H17), C19(H19),
 C23(H23), C24(H24), C25(H25), C31(H31), C32(H32), C33(H33), C91(H91), C50(H50),
  C53(H53), C54(H54), C55(H55), C56(H56), C57(H57), C58(H58), C68(H68),
 C69(H69), C70(H70), C74(H74), C75(H75), C76(H76), C82(H82), C83(H83), C84(H84),
  C100(H100), C101(H101), C102(H102), C103(H103), C104(H104), C105(H105),
 C106(H106), C107(H107), C108(H108), C109(H109), C110(H110), C111(H111)
4.d Idealised Me refined as rotating group:
 C10(H10A,H10B,H10C), C11(H11A,H11B,H11C), C12(H12A,H12B,H12C), C13(H13A,H13B,
 H13C), C14(H14A,H14B,H14C), C27(H27A,H27B,H27C), C28(H28A,H28B,H28C), C35(H35A,
 H35B,H35C), C36(H36A,H36B,H36C), C65(H65A,H65B,H65C), C59(H59A,H59B,H59C),
 C60(H60A,H60B,H60C), C61(H61A,H61B,H61C), C62(H62A,H62B,H62C), C63(H63A,H63B,
 H63C), C64(H64A,H64B,H64C), C78(H78A,H78B,H78C), C79(H79A,H79B,H79C), C86(H86A,
 H86B,H86C), C87(H87A,H87B,H87C)
;
_olex2_submission_special_instructions 'No special instructions were received'

loop_
_space_group_symop_operation_xyz
'x, y, z'
'-x, -y, -z'

loop_
_atom_site_label
_atom_site_type_symbol
_atom_site_fract_x
_atom_site_fract_y
_atom_site_fract_z
_atom_site_U_iso_or_equiv
_atom_site_adp_type
_atom_site_occupancy
_atom_site_site_symmetry_order
_atom_site_calc_flag
_atom_site_refinement_flags_posn
_atom_site_refinement_flags_adp
_atom_site_refinement_flags_occupancy
_atom_site_disorder_assembly
_atom_site_disorder_group
Au1 Au 0.83559(4) 0.79035(3) 0.43730(2) 0.03665(14) Uani 1 1 d . . . . .
Rh1 Rh 0.86159(8) 0.68533(6) 0.52090(4) 0.0350(3) Uani 1 1 d . . . . .
P1 P 0.8782(3) 0.7792(2) 0.57994(15) 0.0396(9) Uani 1 1 d . . . . .
P2 P 0.7041(3) 0.6760(2) 0.53687(16) 0.0416(9) Uani 1 1 d . . . . .
P3 P 0.8381(3) 0.8949(2) 0.37129(14) 0.0343(8) Uani 1 1 d . . . . .
C2 C 0.9546(12) 0.6263(10) 0.4569(7) 0.055(5) Uani 1 1 d . . . . .
H2 H 0.958118 0.642252 0.417321 0.066 Uiso 1 1 calc R U . . .
C3 C 0.8938(11) 0.5751(10) 0.4812(6) 0.048(4) Uani 1 1 d . . . . .
H3 H 0.842012 0.555299 0.462966 0.057 Uiso 1 1 calc R U . . .
C4 C 0.9221(10) 0.5562(9) 0.5396(6) 0.043(4) Uani 1 1 d . . . . .
C5 C 0.9968(10) 0.6052(7) 0.5508(6) 0.035(3) Uani 1 1 d . . . . .
C1 C 1.0123(10) 0.6526(10) 0.4999(7) 0.047(4) Uani 1 1 d . . . . .
H1 H 1.053315 0.694040 0.495313 0.057 Uiso 1 1 calc R U . . .
C6 C 0.8896(12) 0.5042(9) 0.5834(7) 0.052(4) Uani 1 1 d . . . . .
H6 H 0.839786 0.471736 0.577029 0.063 Uiso 1 1 calc R U . . .
C7 C 0.9318(13) 0.5017(10) 0.6356(7) 0.060(5) Uani 1 1 d . . . . .
H7 H 0.909682 0.467185 0.665539 0.072 Uiso 1 1 calc R U . . .
C8 C 1.0052(12) 0.5473(11) 0.6464(8) 0.060(5) Uani 1 1 d . . . . .
H8 H 1.033277 0.542659 0.683036 0.073 Uiso 1 1 calc R U . . .
C9 C 1.0384(11) 0.6001(9) 0.6043(7) 0.048(4) Uani 1 1 d . . . . .
H9 H 1.088398 0.631861 0.611817 0.058 Uiso 1 1 calc R U . . .
C10 C 0.8729(13) 0.7416(9) 0.6553(6) 0.054(4) Uani 1 1 d . . . . .
H10A H 0.815445 0.713094 0.662277 0.081 Uiso 1 1 calc R U . . .
H10B H 0.871476 0.784656 0.679979 0.081 Uiso 1 1 calc R U . . .
H10C H 0.928805 0.707022 0.663879 0.081 Uiso 1 1 calc R U . . .
C11 C 0.9937(12) 0.8172(10) 0.5771(7) 0.057(4) Uani 1 1 d . . . . .
H11A H 1.041616 0.775344 0.586404 0.085 Uiso 1 1 calc R U . . .
H11B H 0.996255 0.856387 0.604770 0.085 Uiso 1 1 calc R U . . .
H11C H 1.006339 0.840468 0.538590 0.085 Uiso 1 1 calc R U . . .
C12 C 0.6665(12) 0.6596(12) 0.6112(6) 0.066(5) Uani 1 1 d . . . . .
H12A H 0.702677 0.614651 0.628853 0.098 Uiso 1 1 calc R U . . .
H12B H 0.598770 0.650328 0.613077 0.098 Uiso 1 1 calc R U . . .
H12C H 0.677869 0.705169 0.631640 0.098 Uiso 1 1 calc R U . . .
C13 C 0.6530(14) 0.5969(13) 0.5063(9) 0.088(7) Uani 1 1 d . . . . .
H13A H 0.654762 0.605176 0.464568 0.132 Uiso 1 1 calc R U . . .
H13B H 0.587113 0.593485 0.519726 0.132 Uiso 1 1 calc R U . . .
H13C H 0.689239 0.548750 0.517995 0.132 Uiso 1 1 calc R U . . .
C14 C 0.6229(12) 0.7534(11) 0.5139(9) 0.072(6) Uani 1 1 d . . . . .
H14A H 0.649248 0.802529 0.521099 0.109 Uiso 1 1 calc R U . . .
H14B H 0.562727 0.748421 0.534974 0.109 Uiso 1 1 calc R U . . .
H14C H 0.612074 0.751997 0.472892 0.109 Uiso 1 1 calc R U . . .
C15 C 0.8217(10) 0.8901(8) 0.2920(6) 0.037(3) Uani 1 1 d . . . . .
C16 C 0.8041(10) 0.8204(7) 0.2711(5) 0.034(3) Uani 1 1 d . . . . .
C17 C 0.8117(12) 0.8121(9) 0.2112(6) 0.049(4) Uani 1 1 d . . . . .
H17 H 0.800676 0.764088 0.196499 0.058 Uiso 1 1 calc R U . . .
C19 C 0.8449(11) 0.9432(8) 0.1943(5) 0.044(4) Uani 1 1 d . . . . .
H19 H 0.855802 0.985573 0.167494 0.053 Uiso 1 1 calc R U . . .
C20 C 0.8399(10) 0.9549(8) 0.2530(5) 0.037(3) Uani 1 1 d . . . . .
C21 C 0.7683(11) 0.7494(8) 0.3042(6) 0.042(3) Uani 1 1 d . . . . .
C22 C 0.8300(13) 0.6847(9) 0.3143(6) 0.048(4) Uani 1 1 d . . . . .
C23 C 0.7948(15) 0.6163(10) 0.3398(7) 0.059(5) Uani 1 1 d . . . . .
H23 H 0.835677 0.571839 0.348186 0.071 Uiso 1 1 calc R U . . .
C24 C 0.6996(17) 0.6158(10) 0.3523(7) 0.070(6) Uani 1 1 d . . . . .
H24 H 0.674811 0.569459 0.368644 0.084 Uiso 1 1 calc R U . . .
C25 C 0.6386(14) 0.6793(10) 0.3423(7) 0.057(4) Uani 1 1 d . . . . .
H25 H 0.573505 0.676678 0.352780 0.069 Uiso 1 1 calc R U . . .
C26 C 0.6724(11) 0.7489(9) 0.3165(6) 0.045(4) Uani 1 1 d . . . . .
C27 C 0.9343(12) 0.6834(9) 0.2978(7) 0.057(5) Uani 1 1 d . . . . .
H27A H 0.941408 0.702147 0.257636 0.086 Uiso 1 1 calc R U . . .
H27B H 0.962025 0.630487 0.303301 0.086 Uiso 1 1 calc R U . . .
H27C H 0.966959 0.716703 0.321878 0.086 Uiso 1 1 calc R U . . .
C28 C 0.6042(12) 0.8155(10) 0.3005(8) 0.062(5) Uani 1 1 d . . . . .
H28A H 0.598868 0.821840 0.258886 0.093 Uiso 1 1 calc R U . . .
H28B H 0.627194 0.862592 0.314457 0.093 Uiso 1 1 calc R U . . .
H28C H 0.541946 0.805772 0.317853 0.093 Uiso 1 1 calc R U . . .
C29 C 0.8443(13) 1.0369(9) 0.2660(5) 0.046(4) Uani 1 1 d . . . . .
C30 C 0.7581(15) 1.0817(9) 0.2746(6) 0.055(5) Uani 1 1 d . . . . .
C31 C 0.761(2) 1.1596(11) 0.2855(7) 0.083(8) Uani 1 1 d . . . . .
H31 H 0.704202 1.189431 0.291939 0.100 Uiso 1 1 calc R U . . .
C32 C 0.847(3) 1.1929(15) 0.2870(9) 0.109(11) Uani 1 1 d . . . . .
H32 H 0.849882 1.244830 0.296544 0.131 Uiso 1 1 calc R U . . .
C33 C 0.928(2) 1.1515(14) 0.2747(8) 0.090(9) Uani 1 1 d . . . . .
H33 H 0.986339 1.176636 0.273363 0.108 Uiso 1 1 calc R U . . .
C34 C 0.9307(16) 1.0724(11) 0.2638(7) 0.066(6) Uani 1 1 d . . . . .
C35 C 0.6613(12) 1.0497(11) 0.2654(7) 0.060(5) Uani 1 1 d . . . . .
H35A H 0.649242 1.050858 0.224410 0.089 Uiso 1 1 calc R U . . .
H35B H 0.611667 1.081275 0.283942 0.089 Uiso 1 1 calc R U . . .
H35C H 0.660998 0.996360 0.282111 0.089 Uiso 1 1 calc R U . . .
C36 C 1.0219(15) 1.0341(15) 0.2457(8) 0.093(8) Uani 1 1 d . . . . .
H36A H 1.019039 0.978042 0.252524 0.139 Uiso 1 1 calc R U . . .
H36B H 1.073610 1.051615 0.267745 0.139 Uiso 1 1 calc R U . . .
H36C H 1.033421 1.047310 0.204928 0.139 Uiso 1 1 calc R U . . .
C37 C 0.9593(10) 0.9280(8) 0.3715(5) 0.036(3) Uani 1 1 d . . . . .
H37 H 0.961563 0.977914 0.347676 0.043 Uiso 1 1 calc R U . . .
C38 C 1.0302(10) 0.8685(10) 0.3466(7) 0.048(4) Uani 1 1 d . . . . .
H38A H 1.016513 0.815374 0.361231 0.058 Uiso 1 1 calc R U . . .
H38B H 1.028322 0.872157 0.304373 0.058 Uiso 1 1 calc R U . . .
C39 C 1.1254(13) 0.8903(14) 0.3671(8) 0.076(6) Uani 1 1 d . . . . .
H39A H 1.148874 0.934651 0.343181 0.092 Uiso 1 1 calc R U . . .
H39B H 1.172998 0.846291 0.366201 0.092 Uiso 1 1 calc R U . . .
C40 C 1.1053(13) 0.9114(14) 0.4280(9) 0.081(6) Uani 1 1 d . . . . .
H40A H 1.118530 0.866081 0.455311 0.097 Uiso 1 1 calc R U . . .
H40B H 1.145347 0.953228 0.437467 0.097 Uiso 1 1 calc R U . . .
C41 C 1.0015(10) 0.9377(10) 0.4308(6) 0.048(4) Uani 1 1 d . . . . .
H41A H 0.994435 0.992440 0.439792 0.058 Uiso 1 1 calc R U . . .
H41B H 0.968175 0.906225 0.460881 0.058 Uiso 1 1 calc R U . . .
C42 C 0.7558(10) 0.9726(8) 0.3942(5) 0.036(3) Uani 1 1 d . . . . .
H42 H 0.743319 1.008859 0.359748 0.044 Uiso 1 1 calc R U . . .
C43 C 0.7890(16) 1.0199(14) 0.4397(10) 0.096(8) Uani 1 1 d . . . . .
H43A H 0.830781 1.059854 0.423225 0.116 Uiso 1 1 calc R U . . .
H43B H 0.823994 0.986957 0.469330 0.116 Uiso 1 1 calc R U . . .
C44 C 0.698(2) 1.057(2) 0.4646(13) 0.144(15) Uani 1 1 d . . . . .
H44A H 0.707983 1.072652 0.503493 0.173 Uiso 1 1 calc R U . . .
H44B H 0.673795 1.101706 0.439869 0.173 Uiso 1 1 calc R U . . .
C45 C 0.634(2) 0.991(2) 0.4654(8) 0.133(14) Uani 1 1 d . . . . .
H45A H 0.566823 1.011694 0.462629 0.159 Uiso 1 1 calc R U . . .
H45B H 0.640520 0.958614 0.501609 0.159 Uiso 1 1 calc R U . . .
C46 C 0.6595(14) 0.9440(11) 0.4153(10) 0.082(7) Uani 1 1 d . . . . .
H46A H 0.611597 0.953206 0.384983 0.099 Uiso 1 1 calc R U . . .
H46B H 0.664761 0.888276 0.427385 0.099 Uiso 1 1 calc R U . . .
C65 C 0.8020(14) 0.8641(10) 0.5814(8) 0.068(5) Uani 1 1 d . . . . .
H65A H 0.799558 0.890669 0.543072 0.103 Uiso 1 1 calc R U . . .
H65B H 0.826260 0.898299 0.608225 0.103 Uiso 1 1 calc R U . . .
H65C H 0.738101 0.850073 0.593579 0.103 Uiso 1 1 calc R U . . .
C91 C 0.8347(12) 0.8731(9) 0.1753(5) 0.048(4) Uani 1 1 d . . . . .
H91 H 0.843802 0.866199 0.135737 0.058 Uiso 1 1 calc R U . . .
Au2 Au 0.66856(4) 0.26181(3) 0.94324(2) 0.03724(14) Uani 1 1 d . . . . .
Rh2 Rh 0.64184(9) 0.16253(7) 1.02875(4) 0.0377(3) Uani 1 1 d . . . . .
P4 P 0.5967(3) 0.2603(2) 1.08194(17) 0.0514(11) Uani 1 1 d . . . . .
P5 P 0.7957(3) 0.1576(2) 1.05376(15) 0.0430(9) Uani 1 1 d . . . . .
P6 P 0.6617(3) 0.3584(2) 0.87159(14) 0.0342(8) Uani 1 1 d . . . . .
C18 C 0.3875(15) 0.3297(17) 0.8337(11) 0.112(9) Uani 1 1 d . . . . .
H18A H 0.363649 0.354035 0.796899 0.134 Uiso 1 1 calc R U . . .
H18B H 0.353050 0.282486 0.843454 0.134 Uiso 1 1 calc R U . . .
C50 C 0.5047(12) 0.1244(11) 0.9980(8) 0.062(5) Uani 1 1 d . . . . .
H50 H 0.455575 0.162971 0.989622 0.075 Uiso 1 1 calc R U . . .
C51 C 0.5175(11) 0.0790(10) 1.0532(7) 0.050(4) Uani 1 1 d . . . . .
C52 C 0.6011(11) 0.0318(8) 1.0463(6) 0.042(3) Uani 1 1 d . . . . .
C53 C 0.6388(11) 0.0504(9) 0.9897(6) 0.045(4) Uani 1 1 d . . . . .
H53 H 0.697507 0.030767 0.974567 0.054 Uiso 1 1 calc R U . . .
C54 C 0.5745(11) 0.1021(9) 0.9611(7) 0.049(4) Uani 1 1 d . . . . .
H54 H 0.578709 0.119209 0.921759 0.058 Uiso 1 1 calc R U . . .
C55 C 0.4648(12) 0.0737(12) 1.1065(8) 0.064(5) Uani 1 1 d . . . . .
H55 H 0.409626 0.105823 1.113040 0.076 Uiso 1 1 calc R U . . .
C56 C 0.4994(14) 0.0196(11) 1.1467(8) 0.064(5) Uani 1 1 d . . . . .
H56 H 0.465380 0.013986 1.181969 0.077 Uiso 1 1 calc R U . . .
C57 C 0.5788(14) -0.0270(11) 1.1404(7) 0.061(5) Uani 1 1 d . . . . .
H57 H 0.597273 -0.064259 1.170320 0.073 Uiso 1 1 calc R U . . .
C58 C 0.6320(13) -0.0207(9) 1.0917(6) 0.052(4) Uani 1 1 d . . . . .
H58 H 0.689412 -0.051303 1.088201 0.063 Uiso 1 1 calc R U . . .
C59 C 0.4827(15) 0.3065(12) 1.0657(9) 0.083(7) Uani 1 1 d . . . . .
H59A H 0.486571 0.337491 1.029156 0.125 Uiso 1 1 calc R U . . .
H59B H 0.462790 0.340101 1.095973 0.125 Uiso 1 1 calc R U . . .
H59C H 0.436361 0.267295 1.063020 0.125 Uiso 1 1 calc R U . . .
C60 C 0.6682(18) 0.3417(11) 1.0884(7) 0.086(7) Uani 1 1 d . . . . .
H60A H 0.715769 0.328553 1.117847 0.128 Uiso 1 1 calc R U . . .
H60B H 0.627584 0.386086 1.099103 0.128 Uiso 1 1 calc R U . . .
H60C H 0.700125 0.354692 1.051745 0.128 Uiso 1 1 calc R U . . .
C61 C 0.5790(14) 0.2285(10) 1.1580(6) 0.063(5) Uani 1 1 d . . . . .
H61A H 0.530288 0.190478 1.161555 0.094 Uiso 1 1 calc R U . . .
H61B H 0.558540 0.272968 1.179301 0.094 Uiso 1 1 calc R U . . .
H61C H 0.638637 0.204993 1.173435 0.094 Uiso 1 1 calc R U . . .
C62 C 0.8167(14) 0.1570(10) 1.1302(6) 0.062(5) Uani 1 1 d . . . . .
H62A H 0.801311 0.208591 1.143006 0.092 Uiso 1 1 calc R U . . .
H62B H 0.883436 0.142079 1.137674 0.092 Uiso 1 1 calc R U . . .
H62C H 0.776473 0.119897 1.150932 0.092 Uiso 1 1 calc R U . . .
C63 C 0.8750(11) 0.2305(10) 1.0246(7) 0.056(4) Uani 1 1 d . . . . .
H63A H 0.884483 0.225701 0.983469 0.085 Uiso 1 1 calc R U . . .
H63B H 0.936157 0.222904 1.043633 0.085 Uiso 1 1 calc R U . . .
H63C H 0.846780 0.282005 1.030895 0.085 Uiso 1 1 calc R U . . .
C64 C 0.8629(11) 0.0688(10) 1.0386(7) 0.055(4) Uani 1 1 d . . . . .
H64A H 0.834177 0.024862 1.059372 0.082 Uiso 1 1 calc R U . . .
H64B H 0.928504 0.071245 1.050693 0.082 Uiso 1 1 calc R U . . .
H64C H 0.862185 0.062468 0.997446 0.082 Uiso 1 1 calc R U . . .
C66 C 0.7199(9) 0.3479(7) 0.7999(5) 0.032(3) Uani 1 1 d . . . . .
C67 C 0.7700(9) 0.2792(8) 0.7885(6) 0.036(3) Uani 1 1 d . . . . .
C68 C 0.8089(11) 0.2684(9) 0.7344(6) 0.047(4) Uani 1 1 d . . . . .
H68 H 0.843870 0.221626 0.727375 0.056 Uiso 1 1 calc R U . . .
C69 C 0.7961(12) 0.3263(9) 0.6907(6) 0.049(4) Uani 1 1 d . . . . .
H69 H 0.821092 0.318972 0.653517 0.059 Uiso 1 1 calc R U . . .
C70 C 0.7477(12) 0.3934(9) 0.7017(6) 0.048(4) Uani 1 1 d . . . . .
H70 H 0.738864 0.432155 0.671320 0.057 Uiso 1 1 calc R U . . .
C71 C 0.7108(10) 0.4077(9) 0.7548(6) 0.042(3) Uani 1 1 d . . . . .
C72 C 0.7898(10) 0.2075(9) 0.8287(6) 0.041(3) Uani 1 1 d . . . . .
C73 C 0.7327(12) 0.1452(9) 0.8254(6) 0.046(4) Uani 1 1 d . . . . .
C74 C 0.7622(14) 0.0732(9) 0.8516(7) 0.058(5) Uani 1 1 d . . . . .
H74 H 0.725488 0.029684 0.848717 0.069 Uiso 1 1 calc R U . . .
C75 C 0.8465(14) 0.0662(9) 0.8819(6) 0.056(5) Uani 1 1 d . . . . .
H75 H 0.866627 0.017812 0.900390 0.068 Uiso 1 1 calc R U . . .
C76 C 0.9007(12) 0.1286(10) 0.8853(7) 0.054(4) Uani 1 1 d . . . . .
H76 H 0.957662 0.122584 0.906306 0.065 Uiso 1 1 calc R U . . .
C77 C 0.8744(10) 0.1996(9) 0.8588(5) 0.041(3) Uani 1 1 d . . . . .
C78 C 0.6445(14) 0.1492(9) 0.7893(7) 0.062(5) Uani 1 1 d . . . . .
H78A H 0.591320 0.173659 0.810000 0.094 Uiso 1 1 calc R U . . .
H78B H 0.629262 0.096906 0.781347 0.094 Uiso 1 1 calc R U . . .
H78C H 0.656027 0.179556 0.753210 0.094 Uiso 1 1 calc R U . . .
C79 C 0.9397(11) 0.2644(10) 0.8587(7) 0.056(4) Uani 1 1 d . . . . .
H79A H 0.944303 0.289566 0.820102 0.084 Uiso 1 1 calc R U . . .
H79B H 1.002748 0.243919 0.870931 0.084 Uiso 1 1 calc R U . . .
H79C H 0.914839 0.301982 0.885124 0.084 Uiso 1 1 calc R U . . .
C80 C 0.6658(12) 0.4882(9) 0.7578(6) 0.048(4) Uani 1 1 d . . . . .
C81 C 0.5753(12) 0.5064(10) 0.7387(6) 0.052(4) Uani 1 1 d . . . . .
C82 C 0.5399(16) 0.5818(14) 0.7392(9) 0.080(7) Uani 1 1 d . . . . .
H82 H 0.477917 0.595056 0.725532 0.096 Uiso 1 1 calc R U . . .
C83 C 0.592(2) 0.6382(12) 0.7590(9) 0.083(7) Uani 1 1 d . . . . .
H83 H 0.563675 0.688790 0.761729 0.100 Uiso 1 1 calc R U . . .
C84 C 0.682(2) 0.6219(11) 0.7744(8) 0.082(7) Uani 1 1 d . . . . .
H84 H 0.718352 0.661937 0.786310 0.098 Uiso 1 1 calc R U . . .
C85 C 0.7236(14) 0.5482(10) 0.7732(6) 0.056(5) Uani 1 1 d . . . . .
C86 C 0.5202(12) 0.4505(12) 0.7110(8) 0.065(5) Uani 1 1 d . . . . .
H86A H 0.522873 0.461615 0.669476 0.098 Uiso 1 1 calc R U . . .
H86B H 0.454034 0.454745 0.724441 0.098 Uiso 1 1 calc R U . . .
H86C H 0.547002 0.398120 0.720748 0.098 Uiso 1 1 calc R U . . .
C87 C 0.8280(14) 0.5335(11) 0.7838(8) 0.072(6) Uani 1 1 d . . . . .
H87A H 0.843466 0.477742 0.788068 0.108 Uiso 1 1 calc R U . . .
H87B H 0.844380 0.556704 0.818756 0.108 Uiso 1 1 calc R U . . .
H87C H 0.864251 0.556366 0.751396 0.108 Uiso 1 1 calc R U . . .
C88 C 0.5371(10) 0.3792(9) 0.8528(6) 0.041(3) Uani 1 1 d . . . . .
H88 H 0.533075 0.423430 0.823122 0.049 Uiso 1 1 calc R U . . .
C89 C 0.4661(13) 0.3973(13) 0.9029(8) 0.072(6) Uani 1 1 d . . . . .
H89A H 0.479636 0.362186 0.937254 0.087 Uiso 1 1 calc R U . . .
H89B H 0.469393 0.451270 0.912870 0.087 Uiso 1 1 calc R U . . .
C90 C 0.3720(17) 0.384(3) 0.8795(15) 0.20(2) Uani 1 1 d . . . . .
H90A H 0.341574 0.433662 0.863526 0.236 Uiso 1 1 calc R U . . .
H90B H 0.330151 0.362110 0.910022 0.236 Uiso 1 1 calc R U . . .
C92 C 0.4951(12) 0.3090(11) 0.8286(7) 0.058(5) Uani 1 1 d . . . . .
H92A H 0.513264 0.260583 0.851527 0.070 Uiso 1 1 calc R U . . .
H92B H 0.515267 0.303998 0.788297 0.070 Uiso 1 1 calc R U . . .
C93 C 0.7053(12) 0.4449(9) 0.8984(6) 0.047(4) Uani 1 1 d . . . . .
H93 H 0.706135 0.486249 0.866476 0.057 Uiso 1 1 calc R U . . .
C94 C 0.6491(15) 0.4768(9) 0.9500(7) 0.063(5) Uani 1 1 d . . . . .
H94A H 0.592951 0.509518 0.936892 0.076 Uiso 1 1 calc R U . . .
H94B H 0.627671 0.434057 0.976494 0.076 Uiso 1 1 calc R U . . .
C95 C 0.717(2) 0.5228(16) 0.9784(11) 0.120(10) Uani 1 1 d . . . . .
H95A H 0.709167 0.514960 1.020401 0.144 Uiso 1 1 calc R U . . .
H95B H 0.704662 0.578343 0.966956 0.144 Uiso 1 1 calc R U . . .
C96 C 0.8145(19) 0.4958(12) 0.9599(9) 0.088(7) Uani 1 1 d . . . . .
H96A H 0.846759 0.538473 0.938791 0.106 Uiso 1 1 calc R U . . .
H96B H 0.852747 0.477141 0.993521 0.106 Uiso 1 1 calc R U . . .
C97 C 0.8031(14) 0.4328(10) 0.9227(8) 0.066(5) Uani 1 1 d . . . . .
H97A H 0.810090 0.382280 0.945016 0.079 Uiso 1 1 calc R U . . .
H97B H 0.851640 0.434020 0.891677 0.079 Uiso 1 1 calc R U . . .
S1 S 0.8238(4) 0.8296(3) 0.9951(2) 0.0703(13) Uani 1 1 d . . . . .
S2 S 0.8153(5) 0.8183(4) 0.8783(2) 0.0908(18) Uani 1 1 d . U . . .
F1 F 0.8222(13) 0.7247(10) 1.0787(5) 0.142(7) Uani 1 1 d . . . . .
F2 F 0.7746(17) 0.6886(10) 1.0020(7) 0.186(10) Uani 1 1 d . . . . .
F3 F 0.9230(16) 0.7028(12) 1.0144(9) 0.162(8) Uani 1 1 d . . . . .
F4 F 0.8692(12) 0.7377(11) 0.7977(6) 0.147(7) Uani 1 1 d . . . . .
F5 F 0.9792(12) 0.7723(12) 0.8458(6) 0.145(7) Uani 1 1 d . . . . .
F6 F 0.8928(14) 0.6802(8) 0.8812(6) 0.139(6) Uani 1 1 d . . . . .
O1 O 0.7334(14) 0.8575(15) 0.9970(13) 0.204(13) Uani 1 1 d . . . . .
O2 O 0.8904(13) 0.8657(10) 1.0263(7) 0.113(6) Uani 1 1 d . . . . .
O3 O 0.7290(13) 0.7715(12) 0.8860(8) 0.128(7) Uani 1 1 d . . . . .
O4 O 0.8116(14) 0.8807(9) 0.8384(7) 0.121(6) Uani 1 1 d . . . . .
N1 N 0.8714(15) 0.8284(14) 0.9324(8) 0.111(7) Uani 1 1 d . . . . .
C48 C 0.834(2) 0.7326(17) 1.0248(9) 0.107(9) Uani 1 1 d . . . . .
C49 C 0.872(3) 0.7455(14) 0.862(2) 0.24(3) Uani 1 1 d . U . . .
S3 S 0.3286(3) 0.7069(3) 0.5715(2) 0.0668(13) Uani 1 1 d . . . . .
S4 S 0.3464(6) 0.6813(4) 0.4557(2) 0.099(2) Uani 1 1 d . . . . .
F7 F 0.2828(13) 0.6098(13) 0.6542(6) 0.178(9) Uani 1 1 d . . . . .
F8 F 0.2747(10) 0.5675(7) 0.5712(6) 0.101(4) Uani 1 1 d . . . . .
F9 F 0.4101(11) 0.5770(9) 0.6083(7) 0.136(6) Uani 1 1 d . . . . .
F10 F 0.3257(17) 0.8286(11) 0.4351(7) 0.179(9) Uani 1 1 d . . . . .
F11 F 0.4606(11) 0.7843(12) 0.4204(6) 0.146(8) Uani 1 1 d . . . . .
F12 F 0.3567(9) 0.7678(8) 0.3618(4) 0.098(4) Uani 1 1 d . . . . .
O5 O 0.3875(11) 0.7418(11) 0.6101(6) 0.108(6) Uani 1 1 d . . . . .
O6 O 0.2320(10) 0.7343(9) 0.5660(8) 0.103(5) Uani 1 1 d . . . . .
O7 O 0.415(2) 0.6266(13) 0.4269(8) 0.202(14) Uani 1 1 d . . . . .
O8 O 0.2540(15) 0.6755(18) 0.4506(7) 0.211(15) Uani 1 1 d . . . . .
N2 N 0.3873(10) 0.6922(10) 0.5163(6) 0.069(4) Uani 1 1 d . . . . .
C98 C 0.3288(18) 0.6090(14) 0.6001(11) 0.093(8) Uani 1 1 d . . . . .
C99 C 0.3747(14) 0.7673(13) 0.4170(8) 0.070(5) Uani 1 1 d . . . . .
C100 C 0.5500(15) 0.9019(15) 0.6385(9) 0.082(6) Uani 1 1 d . . . . .
H100 H 0.508701 0.889565 0.609603 0.098 Uiso 1 1 calc R U . . .
C101 C 0.5859(15) 0.9731(14) 0.6351(9) 0.079(6) Uani 1 1 d . . . . .
H101 H 0.567069 1.010286 0.605221 0.094 Uiso 1 1 calc R U . . .
C102 C 0.6486(16) 0.9906(13) 0.6743(10) 0.079(6) Uani 1 1 d . . . . .
H102 H 0.675196 1.039665 0.671764 0.095 Uiso 1 1 calc R U . . .
C103 C 0.6734(16) 0.9355(16) 0.7185(8) 0.089(7) Uani 1 1 d . . . . .
H103 H 0.717141 0.946755 0.746533 0.107 Uiso 1 1 calc R U . . .
C104 C 0.6342(19) 0.8648(14) 0.7213(11) 0.091(7) Uani 1 1 d . . . . .
H104 H 0.651601 0.827330 0.751354 0.109 Uiso 1 1 calc R U . . .
C105 C 0.5716(17) 0.8475(11) 0.6824(11) 0.082(7) Uani 1 1 d . . . . .
H105 H 0.543256 0.799244 0.685292 0.098 Uiso 1 1 calc R U . . .
C106 C 0.847(3) 0.547(3) 0.187(3) 0.17(2) Uani 1 1 d . . . . .
H106 H 0.830523 0.598717 0.195817 0.201 Uiso 1 1 calc R U . . .
C107 C 0.812(3) 0.487(4) 0.2181(14) 0.155(16) Uani 1 1 d . . . . .
H107 H 0.768663 0.496323 0.248727 0.186 Uiso 1 1 calc R U . . .
C108 C 0.834(3) 0.416(2) 0.207(2) 0.163(17) Uani 1 1 d . . . . .
H108 H 0.807305 0.375229 0.230313 0.196 Uiso 1 1 calc R U . . .
C109 C 0.890(3) 0.398(2) 0.1679(19) 0.131(12) Uani 1 1 d . . . . .
H109 H 0.906968 0.344907 0.164867 0.157 Uiso 1 1 calc R U . . .
C110 C 0.927(3) 0.449(4) 0.1295(15) 0.161(17) Uani 1 1 d . . . . .
H110 H 0.960347 0.434358 0.096329 0.194 Uiso 1 1 calc R U . . .
C111 C 0.911(3) 0.530(3) 0.142(3) 0.20(3) Uani 1 1 d . . . . .
H111 H 0.942699 0.569990 0.120412 0.237 Uiso 1 1 calc R U . . .

loop_
_atom_site_aniso_label
_atom_site_aniso_U_11
_atom_site_aniso_U_22
_atom_site_aniso_U_33
_atom_site_aniso_U_23
_atom_site_aniso_U_13
_atom_site_aniso_U_12
Au1 0.0446(3) 0.0414(3) 0.0230(3) 0.0017(2) 0.0026(2) 0.0000(3)
Rh1 0.0399(6) 0.0397(6) 0.0242(5) 0.0022(4) 0.0056(5) 0.0005(5)
P1 0.051(2) 0.041(2) 0.0266(18) 0.0024(15) -0.0053(17) -0.0033(18)
P2 0.037(2) 0.058(2) 0.0296(18) -0.0003(17) 0.0014(16) -0.0031(18)
P3 0.046(2) 0.0346(18) 0.0217(16) 0.0021(14) -0.0003(16) 0.0008(16)
C2 0.065(11) 0.059(11) 0.039(9) -0.019(8) 0.025(8) 0.026(9)
C3 0.044(9) 0.069(11) 0.030(8) -0.002(7) 0.005(7) 0.003(8)
C4 0.040(8) 0.048(9) 0.039(8) 0.002(7) 0.003(7) 0.012(7)
C5 0.036(7) 0.025(7) 0.041(8) 0.013(6) 0.013(6) 0.003(6)
C1 0.030(8) 0.065(11) 0.045(9) 0.002(8) 0.008(7) 0.000(7)
C6 0.054(10) 0.043(9) 0.056(10) 0.011(7) 0.002(8) 0.004(8)
C7 0.065(11) 0.057(11) 0.051(10) 0.027(8) 0.016(9) 0.014(9)
C8 0.052(10) 0.073(12) 0.052(10) 0.021(9) -0.004(8) -0.005(9)
C9 0.044(9) 0.045(9) 0.053(10) 0.004(7) 0.000(8) 0.004(7)
C10 0.073(12) 0.056(10) 0.035(8) -0.003(7) -0.001(8) -0.025(9)
C11 0.061(11) 0.068(12) 0.040(9) 0.012(8) -0.010(8) -0.007(9)
C12 0.056(11) 0.109(15) 0.035(8) -0.020(9) 0.015(8) -0.022(11)
C13 0.066(13) 0.123(18) 0.083(15) -0.035(13) 0.023(11) -0.053(13)
C14 0.041(10) 0.078(13) 0.096(15) 0.014(11) -0.010(10) -0.005(9)
C15 0.044(8) 0.036(7) 0.031(7) 0.001(6) -0.007(6) 0.001(6)
C16 0.044(8) 0.032(7) 0.025(6) 0.006(5) 0.006(6) -0.001(6)
C17 0.071(11) 0.041(8) 0.034(8) -0.012(6) -0.009(8) 0.003(8)
C19 0.060(10) 0.047(8) 0.022(6) 0.006(6) 0.004(7) 0.008(8)
C20 0.041(8) 0.045(8) 0.025(6) -0.003(6) 0.004(6) -0.003(7)
C21 0.053(9) 0.045(8) 0.027(7) -0.004(6) -0.012(7) 0.001(7)
C22 0.071(11) 0.040(8) 0.034(8) -0.008(6) -0.008(8) 0.003(8)
C23 0.084(14) 0.044(9) 0.048(10) -0.004(7) -0.002(10) -0.001(9)
C24 0.115(18) 0.051(11) 0.047(10) 0.003(8) 0.003(11) -0.034(12)
C25 0.075(12) 0.053(10) 0.044(9) -0.001(8) 0.004(9) -0.008(9)
C26 0.048(9) 0.055(9) 0.033(8) -0.002(7) 0.004(7) -0.012(8)
C27 0.068(12) 0.046(10) 0.057(11) -0.008(8) -0.012(9) 0.011(9)
C28 0.048(10) 0.075(12) 0.062(11) 0.012(9) 0.004(9) -0.009(9)
C29 0.079(12) 0.043(8) 0.016(6) 0.007(6) -0.001(7) -0.009(8)
C30 0.105(15) 0.043(9) 0.015(6) -0.002(6) -0.002(8) 0.026(9)
C31 0.17(3) 0.049(11) 0.028(9) -0.001(8) -0.008(12) 0.019(14)
C32 0.22(4) 0.069(16) 0.043(12) 0.004(11) -0.030(18) -0.03(2)
C33 0.16(3) 0.074(15) 0.043(11) 0.020(11) -0.033(14) -0.069(16)
C34 0.098(16) 0.073(13) 0.028(8) 0.009(8) -0.018(10) -0.031(11)
C35 0.050(10) 0.074(12) 0.051(10) 0.001(9) -0.003(8) 0.019(9)
C36 0.074(14) 0.15(2) 0.048(12) 0.036(13) 0.004(11) -0.041(15)
C37 0.041(8) 0.043(8) 0.024(7) -0.004(6) 0.000(6) 0.000(6)
C38 0.041(9) 0.063(10) 0.042(9) -0.017(8) 0.002(7) -0.006(8)
C39 0.051(11) 0.121(18) 0.059(12) -0.021(11) 0.000(9) 0.004(11)
C40 0.058(12) 0.115(17) 0.071(13) -0.021(12) -0.024(11) -0.006(12)
C41 0.040(9) 0.068(11) 0.036(8) -0.002(8) -0.009(7) 0.000(8)
C42 0.039(8) 0.050(8) 0.019(6) -0.001(6) 0.011(6) -0.001(7)
C43 0.085(15) 0.110(18) 0.106(17) -0.080(15) 0.005(14) -0.008(13)
C44 0.10(2) 0.20(3) 0.14(3) -0.13(3) -0.024(19) 0.07(2)
C45 0.12(2) 0.25(4) 0.017(9) 0.017(14) 0.013(12) 0.10(2)
C46 0.067(13) 0.062(12) 0.111(17) 0.012(12) 0.032(12) 0.018(10)
C65 0.083(14) 0.064(12) 0.060(11) -0.023(9) -0.005(10) 0.008(10)
C91 0.071(11) 0.059(10) 0.013(6) 0.000(6) 0.007(7) 0.005(8)
Au2 0.0454(3) 0.0412(3) 0.0244(3) 0.0024(2) 0.0023(2) -0.0036(3)
Rh2 0.0425(6) 0.0432(6) 0.0266(5) 0.0043(5) -0.0001(5) -0.0057(5)
P4 0.068(3) 0.047(2) 0.036(2) 0.0036(18) 0.009(2) 0.005(2)
P5 0.042(2) 0.058(2) 0.0288(18) 0.0060(17) -0.0009(17) -0.0087(19)
P6 0.044(2) 0.0343(18) 0.0241(17) -0.0016(14) 0.0052(16) -0.0028(16)
C18 0.063(15) 0.17(3) 0.102(19) 0.005(19) -0.002(14) -0.058(17)
C50 0.040(9) 0.074(12) 0.070(12) 0.032(10) -0.025(9) -0.015(9)
C51 0.038(8) 0.073(12) 0.039(9) 0.006(8) 0.002(7) -0.017(8)
C52 0.050(9) 0.034(7) 0.043(8) -0.002(6) 0.000(7) -0.013(7)
C53 0.046(9) 0.053(9) 0.037(8) -0.003(7) 0.007(7) -0.010(7)
C54 0.051(10) 0.051(9) 0.045(9) 0.002(7) -0.009(8) -0.021(8)
C55 0.048(10) 0.086(14) 0.059(11) -0.005(10) 0.018(9) -0.019(9)
C56 0.079(14) 0.067(12) 0.044(10) 0.010(9) 0.019(10) -0.016(11)
C57 0.077(13) 0.063(11) 0.044(10) 0.011(8) 0.004(9) -0.026(10)
C58 0.063(11) 0.056(10) 0.038(8) 0.005(7) -0.011(8) -0.007(8)
C59 0.090(15) 0.078(14) 0.071(13) 0.020(11) 0.028(12) 0.037(12)
C60 0.16(2) 0.070(13) 0.029(9) 0.000(8) 0.013(12) -0.001(14)
C61 0.102(15) 0.047(9) 0.037(9) 0.002(7) 0.026(10) 0.003(10)
C62 0.086(13) 0.067(11) 0.031(8) 0.009(7) -0.025(9) -0.002(10)
C63 0.045(9) 0.082(12) 0.043(9) 0.008(8) -0.012(8) -0.024(9)
C64 0.049(10) 0.068(11) 0.046(9) 0.004(8) -0.009(8) -0.003(8)
C66 0.038(7) 0.026(6) 0.031(7) 0.000(5) 0.004(6) -0.001(6)
C67 0.028(7) 0.045(8) 0.035(7) -0.004(6) -0.003(6) -0.002(6)
C68 0.059(10) 0.054(9) 0.027(7) -0.006(6) 0.001(7) 0.000(8)
C69 0.063(10) 0.059(10) 0.026(7) -0.009(7) 0.010(7) -0.006(8)
C70 0.060(10) 0.060(10) 0.024(7) -0.002(6) -0.001(7) -0.004(8)
C71 0.035(8) 0.059(9) 0.033(7) -0.002(7) 0.000(6) -0.013(7)
C72 0.041(8) 0.056(9) 0.026(7) 0.001(6) 0.007(6) -0.001(7)
C73 0.055(10) 0.041(8) 0.043(8) -0.006(7) 0.007(8) -0.005(7)
C74 0.084(13) 0.039(9) 0.049(9) -0.009(7) 0.002(10) 0.013(9)
C75 0.091(14) 0.040(9) 0.034(8) 0.009(7) 0.023(9) 0.011(9)
C76 0.054(10) 0.058(10) 0.045(9) 0.011(8) 0.001(8) 0.014(8)
C77 0.037(8) 0.062(9) 0.021(6) 0.000(6) 0.014(6) 0.013(7)
C78 0.095(14) 0.035(8) 0.058(10) 0.003(7) -0.020(10) -0.015(9)
C79 0.043(9) 0.068(11) 0.055(10) 0.007(9) 0.007(8) -0.003(8)
C80 0.063(10) 0.049(9) 0.028(7) 0.006(6) 0.021(8) 0.009(8)
C81 0.062(11) 0.057(10) 0.032(8) 0.022(7) 0.004(8) 0.006(9)
C82 0.079(14) 0.090(16) 0.061(13) 0.034(12) 0.024(11) 0.015(13)
C83 0.13(2) 0.052(12) 0.060(13) 0.015(10) 0.027(14) 0.026(14)
C84 0.14(2) 0.045(11) 0.057(12) -0.005(9) 0.025(14) -0.021(13)
C85 0.086(13) 0.052(10) 0.031(8) -0.003(7) 0.013(9) -0.016(9)
C86 0.041(9) 0.093(15) 0.059(11) 0.014(10) -0.009(8) 0.000(9)
C87 0.087(15) 0.080(13) 0.052(11) -0.009(9) 0.014(11) -0.029(12)
C88 0.033(8) 0.051(9) 0.037(8) 0.008(7) 0.010(6) -0.002(7)
C89 0.055(11) 0.112(17) 0.047(10) -0.005(11) 0.020(9) -0.002(11)
C90 0.043(14) 0.38(6) 0.19(3) -0.17(4) 0.041(18) -0.03(2)
C92 0.058(11) 0.072(12) 0.046(10) -0.002(9) -0.018(8) -0.016(9)
C93 0.068(11) 0.052(9) 0.022(7) 0.005(6) 0.011(7) -0.021(8)
C94 0.109(16) 0.045(9) 0.039(9) -0.017(7) 0.011(10) -0.013(10)
C95 0.16(3) 0.12(2) 0.092(18) -0.063(16) 0.020(19) -0.04(2)
C96 0.12(2) 0.075(14) 0.073(14) -0.011(11) -0.035(15) -0.019(14)
C97 0.084(14) 0.050(10) 0.065(11) -0.009(9) 0.003(11) -0.021(10)
S1 0.075(3) 0.080(3) 0.059(3) -0.026(2) 0.001(3) 0.005(3)
S2 0.097(5) 0.106(5) 0.065(3) 0.013(3) -0.002(3) 0.000(4)
F1 0.195(17) 0.191(16) 0.047(7) 0.014(8) 0.012(9) -0.109(14)
F2 0.31(3) 0.142(14) 0.121(13) -0.007(11) -0.051(15) -0.151(17)
F3 0.180(19) 0.147(16) 0.147(17) 0.045(13) 0.013(15) 0.022(15)
F4 0.167(15) 0.228(18) 0.061(8) -0.037(10) 0.025(9) -0.104(14)
F5 0.132(13) 0.23(2) 0.078(10) -0.033(12) 0.011(9) -0.062(14)
F6 0.24(2) 0.066(8) 0.102(10) -0.001(7) 0.014(12) 0.017(11)
O1 0.083(14) 0.22(3) 0.32(4) -0.15(3) 0.003(18) 0.054(15)
O2 0.140(15) 0.128(14) 0.078(11) -0.003(10) -0.005(10) -0.064(12)
O3 0.100(14) 0.154(17) 0.132(16) -0.007(13) 0.012(12) -0.041(13)
O4 0.165(18) 0.095(12) 0.097(12) 0.039(10) -0.024(12) -0.013(12)
N1 0.106(16) 0.16(2) 0.065(12) -0.035(12) -0.008(11) 0.021(15)
C48 0.15(3) 0.14(2) 0.039(11) 0.003(13) -0.007(15) -0.05(2)
C49 0.30(5) 0.043(13) 0.39(6) -0.07(2) -0.30(4) 0.07(2)
S3 0.057(3) 0.086(3) 0.058(3) -0.004(2) 0.003(2) -0.011(3)
S4 0.133(6) 0.124(5) 0.044(3) 0.011(3) -0.017(3) -0.058(5)
F7 0.163(16) 0.29(2) 0.070(9) 0.080(12) 0.015(10) -0.086(16)
F8 0.097(10) 0.083(8) 0.120(11) 0.026(8) -0.011(8) -0.023(7)
F9 0.107(11) 0.123(12) 0.164(15) 0.078(11) -0.037(11) 0.011(9)
F10 0.28(3) 0.137(14) 0.109(12) -0.009(11) -0.021(15) 0.092(17)
F11 0.114(12) 0.25(2) 0.067(9) 0.062(11) -0.039(8) -0.081(13)
F12 0.108(10) 0.142(11) 0.044(6) 0.007(7) -0.017(7) -0.012(9)
O5 0.080(10) 0.185(17) 0.071(10) -0.059(11) -0.001(8) -0.040(11)
O6 0.061(9) 0.094(11) 0.153(16) -0.013(11) 0.014(10) -0.004(8)
O7 0.38(4) 0.142(18) 0.072(12) -0.036(12) 0.018(19) 0.07(2)
O8 0.138(17) 0.45(4) 0.058(10) 0.049(17) -0.025(11) -0.20(2)
N2 0.046(8) 0.119(14) 0.041(8) -0.001(8) 0.004(7) -0.018(9)
C98 0.081(16) 0.092(17) 0.104(19) 0.027(14) -0.044(15) -0.014(14)
C99 0.046(11) 0.105(16) 0.061(12) -0.011(11) -0.004(9) -0.013(11)
C100 0.065(13) 0.107(19) 0.070(14) -0.012(14) 0.015(11) 0.023(13)
C101 0.064(13) 0.102(18) 0.064(13) 0.011(12) 0.005(11) 0.030(13)
C102 0.074(14) 0.083(15) 0.080(15) 0.001(12) 0.014(12) -0.001(12)
C103 0.081(15) 0.14(2) 0.045(11) -0.035(13) -0.001(11) 0.010(16)
C104 0.11(2) 0.080(16) 0.084(17) 0.009(13) 0.008(15) 0.001(15)
C105 0.092(16) 0.045(11) 0.105(18) -0.001(12) 0.028(14) 0.005(11)
C106 0.11(3) 0.12(3) 0.28(7) -0.08(4) -0.06(4) 0.03(3)
C107 0.16(4) 0.22(5) 0.08(2) -0.05(3) -0.03(2) 0.00(4)
C108 0.18(4) 0.13(3) 0.17(4) -0.04(3) -0.03(3) 0.04(3)
C109 0.11(3) 0.13(3) 0.16(3) -0.05(3) 0.02(2) 0.00(2)
C110 0.12(3) 0.26(5) 0.10(2) 0.00(3) 0.04(2) 0.00(3)
C111 0.08(3) 0.18(4) 0.32(8) 0.08(5) -0.10(4) -0.03(3)

loop_
_atom_type_symbol
_atom_type_description
_atom_type_scat_dispersion_real
_atom_type_scat_dispersion_imag
_atom_type_scat_source
C C 0.0033 0.0016 'International Tables Vol C Tables 4.2.6.8 and 6.1.1.4'
H H 0.0000 0.0000 'International Tables Vol C Tables 4.2.6.8 and 6.1.1.4'
Au Au -2.0133 8.8022 'International Tables Vol C Tables 4.2.6.8 and 6.1.1.4'
F F 0.0171 0.0103 'International Tables Vol C Tables 4.2.6.8 and 6.1.1.4'
N N 0.0061 0.0033 'International Tables Vol C Tables 4.2.6.8 and 6.1.1.4'
O O 0.0106 0.0060 'International Tables Vol C Tables 4.2.6.8 and 6.1.1.4'
P P 0.1023 0.0942 'International Tables Vol C Tables 4.2.6.8 and 6.1.1.4'
Rh Rh -1.1178 0.9187 'International Tables Vol C Tables 4.2.6.8 and 6.1.1.4'
S S 0.1246 0.1234 'International Tables Vol C Tables 4.2.6.8 and 6.1.1.4'

loop_
_geom_angle_atom_site_label_1
_geom_angle_atom_site_label_2
_geom_angle_atom_site_label_3
_geom_angle
_geom_angle_site_symmetry_1
_geom_angle_site_symmetry_3
_geom_angle_publ_flag
P3 Au1 Rh1 168.21(10) . . ?
P1 Rh1 Au1 89.02(10) . . ?
P1 Rh1 P2 95.90(15) . . ?
P1 Rh1 C4 123.9(4) . . ?
P1 Rh1 C5 97.4(4) . . ?
P2 Rh1 Au1 92.77(11) . . ?
P2 Rh1 C4 102.6(4) . . ?
P2 Rh1 C5 132.8(3) . . ?
C2 Rh1 Au1 83.6(5) . . ?
C2 Rh1 P1 135.6(5) . . ?
C2 Rh1 P2 128.0(5) . . ?
C2 Rh1 C4 58.8(6) . . ?
C2 Rh1 C5 59.3(6) . . ?
C3 Rh1 Au1 106.3(4) . . ?
C3 Rh1 P1 157.9(4) . . ?
C3 Rh1 P2 99.1(4) . . ?
C3 Rh1 C2 35.5(6) . . ?
C3 Rh1 C4 36.5(5) . . ?
C3 Rh1 C5 60.4(5) . . ?
C3 Rh1 C1 61.8(6) . . ?
C4 Rh1 Au1 141.1(4) . . ?
C4 Rh1 C5 35.2(5) . . ?
C5 Rh1 Au1 132.5(3) . . ?
C1 Rh1 Au1 96.8(4) . . ?
C1 Rh1 P1 101.2(5) . . ?
C1 Rh1 P2 160.5(5) . . ?
C1 Rh1 C2 37.3(6) . . ?
C1 Rh1 C4 59.9(6) . . ?
C1 Rh1 C5 35.7(5) . . ?
C10 P1 Rh1 111.4(5) . . ?
C11 P1 Rh1 114.1(6) . . ?
C11 P1 C10 100.2(7) . . ?
C65 P1 Rh1 124.3(6) . . ?
C65 P1 C10 101.2(9) . . ?
C65 P1 C11 102.4(9) . . ?
C12 P2 Rh1 116.0(6) . . ?
C13 P2 Rh1 115.5(7) . . ?
C13 P2 C12 100.7(9) . . ?
C14 P2 Rh1 120.2(6) . . ?
C14 P2 C12 100.5(10) . . ?
C14 P2 C13 100.8(10) . . ?
C15 P3 Au1 124.5(4) . . ?
C37 P3 Au1 105.9(5) . . ?
C37 P3 C15 100.3(6) . . ?
C42 P3 Au1 109.7(4) . . ?
C42 P3 C15 106.9(6) . . ?
C42 P3 C37 108.4(6) . . ?
Rh1 C2 H2 124.5 . . ?
C3 C2 Rh1 71.2(9) . . ?
C3 C2 H2 125.1 . . ?
C3 C2 C1 109.7(14) . . ?
C1 C2 Rh1 70.7(8) . . ?
C1 C2 H2 125.1 . . ?
Rh1 C3 H3 115.2 . . ?
C2 C3 Rh1 73.3(9) . . ?
C2 C3 H3 126.1 . . ?
C2 C3 C4 107.8(15) . . ?
C4 C3 Rh1 77.6(9) . . ?
C4 C3 H3 126.1 . . ?
C3 C4 Rh1 65.9(8) . . ?
C5 C4 Rh1 72.9(8) . . ?
C5 C4 C3 107.2(13) . . ?
C6 C4 Rh1 125.2(11) . . ?
C6 C4 C3 133.2(16) . . ?
C6 C4 C5 119.6(14) . . ?
C4 C5 Rh1 71.9(8) . . ?
C1 C5 Rh1 66.1(8) . . ?
C1 C5 C4 107.1(13) . . ?
C9 C5 Rh1 126.9(11) . . ?
C9 C5 C4 120.3(12) . . ?
C9 C5 C1 132.6(14) . . ?
Rh1 C1 H1 115.6 . . ?
C2 C1 Rh1 71.9(8) . . ?
C2 C1 H1 126.4 . . ?
C5 C1 Rh1 78.2(8) . . ?
C5 C1 C2 107.1(14) . . ?
C5 C1 H1 126.4 . . ?
C4 C6 H6 120.9 . . ?
C7 C6 C4 118.2(16) . . ?
C7 C6 H6 120.9 . . ?
C6 C7 H7 118.6 . . ?
C6 C7 C8 122.7(16) . . ?
C8 C7 H7 118.6 . . ?
C7 C8 H8 119.7 . . ?
C7 C8 C9 120.7(16) . . ?
C9 C8 H8 119.7 . . ?
C5 C9 H9 120.8 . . ?
C8 C9 C5 118.5(15) . . ?
C8 C9 H9 120.8 . . ?
P1 C10 H10A 109.5 . . ?
P1 C10 H10B 109.5 . . ?
P1 C10 H10C 109.5 . . ?
H10A C10 H10B 109.5 . . ?
H10A C10 H10C 109.5 . . ?
H10B C10 H10C 109.5 . . ?
P1 C11 H11A 109.5 . . ?
P1 C11 H11B 109.5 . . ?
P1 C11 H11C 109.5 . . ?
H11A C11 H11B 109.5 . . ?
H11A C11 H11C 109.5 . . ?
H11B C11 H11C 109.5 . . ?
P2 C12 H12A 109.5 . . ?
P2 C12 H12B 109.5 . . ?
P2 C12 H12C 109.5 . . ?
H12A C12 H12B 109.5 . . ?
H12A C12 H12C 109.5 . . ?
H12B C12 H12C 109.5 . . ?
P2 C13 H13A 109.5 . . ?
P2 C13 H13B 109.5 . . ?
P2 C13 H13C 109.5 . . ?
H13A C13 H13B 109.5 . . ?
H13A C13 H13C 109.5 . . ?
H13B C13 H13C 109.5 . . ?
P2 C14 H14A 109.5 . . ?
P2 C14 H14B 109.5 . . ?
P2 C14 H14C 109.5 . . ?
H14A C14 H14B 109.5 . . ?
H14A C14 H14C 109.5 . . ?
H14B C14 H14C 109.5 . . ?
C16 C15 P3 119.3(10) . . ?
C16 C15 C20 119.5(12) . . ?
C20 C15 P3 120.7(10) . . ?
C15 C16 C17 119.7(12) . . ?
C15 C16 C21 127.5(12) . . ?
C17 C16 C21 112.6(12) . . ?
C16 C17 H17 120.2 . . ?
C91 C17 C16 119.6(13) . . ?
C91 C17 H17 120.2 . . ?
C20 C19 H19 119.3 . . ?
C91 C19 H19 119.3 . . ?
C91 C19 C20 121.3(13) . . ?
C15 C20 C29 127.6(12) . . ?
C19 C20 C15 117.9(13) . . ?
C19 C20 C29 114.2(12) . . ?
C22 C21 C16 119.2(14) . . ?
C26 C21 C16 117.4(13) . . ?
C26 C21 C22 122.8(15) . . ?
C21 C22 C23 119.4(17) . . ?
C21 C22 C27 123.1(14) . . ?
C23 C22 C27 117.6(15) . . ?
C22 C23 H23 121.0 . . ?
C24 C23 C22 117.9(17) . . ?
C24 C23 H23 121.0 . . ?
C23 C24 H24 118.6 . . ?
C25 C24 C23 122.9(17) . . ?
C25 C24 H24 118.6 . . ?
C24 C25 H25 119.9 . . ?
C24 C25 C26 120.2(18) . . ?
C26 C25 H25 119.9 . . ?
C21 C26 C25 116.7(15) . . ?
C21 C26 C28 123.2(14) . . ?
C25 C26 C28 120.0(15) . . ?
C22 C27 H27A 109.5 . . ?
C22 C27 H27B 109.5 . . ?
C22 C27 H27C 109.5 . . ?
H27A C27 H27B 109.5 . . ?
H27A C27 H27C 109.5 . . ?
H27B C27 H27C 109.5 . . ?
C26 C28 H28A 109.5 . . ?
C26 C28 H28B 109.5 . . ?
C26 C28 H28C 109.5 . . ?
H28A C28 H28B 109.5 . . ?
H28A C28 H28C 109.5 . . ?
H28B C28 H28C 109.5 . . ?
C30 C29 C20 119.0(15) . . ?
C34 C29 C20 120.7(16) . . ?
C34 C29 C30 119.9(16) . . ?
C29 C30 C35 121.6(14) . . ?
C31 C30 C29 120(2) . . ?
C31 C30 C35 118.5(19) . . ?
C30 C31 H31 119.9 . . ?
C32 C31 C30 120(2) . . ?
C32 C31 H31 119.9 . . ?
C31 C32 H32 120.1 . . ?
C33 C32 C31 120(2) . . ?
C33 C32 H32 120.1 . . ?
C32 C33 H33 118.4 . . ?
C32 C33 C34 123(2) . . ?
C34 C33 H33 118.4 . . ?
C29 C34 C33 117(2) . . ?
C29 C34 C36 123.8(19) . . ?
C33 C34 C36 119(2) . . ?
C30 C35 H35A 109.5 . . ?
C30 C35 H35B 109.5 . . ?
C30 C35 H35C 109.5 . . ?
H35A C35 H35B 109.5 . . ?
H35A C35 H35C 109.5 . . ?
H35B C35 H35C 109.5 . . ?
C34 C36 H36A 109.5 . . ?
C34 C36 H36B 109.5 . . ?
C34 C36 H36C 109.5 . . ?
H36A C36 H36B 109.5 . . ?
H36A C36 H36C 109.5 . . ?
H36B C36 H36C 109.5 . . ?
P3 C37 H37 108.9 . . ?
C38 C37 P3 110.7(10) . . ?
C38 C37 H37 108.9 . . ?
C38 C37 C41 102.4(12) . . ?
C41 C37 P3 116.6(10) . . ?
C41 C37 H37 108.9 . . ?
C37 C38 H38A 111.0 . . ?
C37 C38 H38B 111.0 . . ?
H38A C38 H38B 109.0 . . ?
C39 C38 C37 103.7(13) . . ?
C39 C38 H38A 111.0 . . ?
C39 C38 H38B 111.0 . . ?
C38 C39 H39A 110.9 . . ?
C38 C39 H39B 110.9 . . ?
C38 C39 C40 104.1(15) . . ?
H39A C39 H39B 109.0 . . ?
C40 C39 H39A 110.9 . . ?
C40 C39 H39B 110.9 . . ?
C39 C40 H40A 110.5 . . ?
C39 C40 H40B 110.5 . . ?
H40A C40 H40B 108.7 . . ?
C41 C40 C39 106.3(14) . . ?
C41 C40 H40A 110.5 . . ?
C41 C40 H40B 110.5 . . ?
C37 C41 H41A 110.2 . . ?
C37 C41 H41B 110.2 . . ?
C40 C41 C37 107.4(13) . . ?
C40 C41 H41A 110.2 . . ?
C40 C41 H41B 110.2 . . ?
H41A C41 H41B 108.5 . . ?
P3 C42 H42 106.7 . . ?
C43 C42 P3 117.0(12) . . ?
C43 C42 H42 106.7 . . ?
C43 C42 C46 106.1(15) . . ?
C46 C42 P3 113.0(11) . . ?
C46 C42 H42 106.7 . . ?
C42 C43 H43A 110.9 . . ?
C42 C43 H43B 110.9 . . ?
C42 C43 C44 104.5(17) . . ?
H43A C43 H43B 108.9 . . ?
C44 C43 H43A 110.9 . . ?
C44 C43 H43B 110.9 . . ?
C43 C44 H44A 111.5 . . ?
C43 C44 H44B 111.5 . . ?
H44A C44 H44B 109.3 . . ?
C45 C44 C43 101(2) . . ?
C45 C44 H44A 111.5 . . ?
C45 C44 H44B 111.5 . . ?
C44 C45 H45A 110.0 . . ?
C44 C45 H45B 110.0 . . ?
C44 C45 C46 108.5(19) . . ?
H45A C45 H45B 108.4 . . ?
C46 C45 H45A 110.0 . . ?
C46 C45 H45B 110.0 . . ?
C42 C46 H46A 111.0 . . ?
C42 C46 H46B 111.0 . . ?
C45 C46 C42 104(2) . . ?
C45 C46 H46A 111.0 . . ?
C45 C46 H46B 111.0 . . ?
H46A C46 H46B 109.0 . . ?
P1 C65 H65A 109.5 . . ?
P1 C65 H65B 109.5 . . ?
P1 C65 H65C 109.5 . . ?
H65A C65 H65B 109.5 . . ?
H65A C65 H65C 109.5 . . ?
H65B C65 H65C 109.5 . . ?
C17 C91 H91 119.2 . . ?
C19 C91 C17 121.7(13) . . ?
C19 C91 H91 119.2 . . ?
P6 Au2 Rh2 168.47(10) . . ?
P4 Rh2 Au2 88.87(11) . . ?
P4 Rh2 P5 95.20(17) . . ?
P4 Rh2 C51 99.5(5) . . ?
P4 Rh2 C52 126.1(4) . . ?
P5 Rh2 Au2 92.82(10) . . ?
P5 Rh2 C51 132.0(4) . . ?
P5 Rh2 C52 102.8(4) . . ?
C50 Rh2 Au2 95.5(4) . . ?
C50 Rh2 P4 103.4(6) . . ?
C50 Rh2 P5 159.7(6) . . ?
C50 Rh2 C51 37.1(5) . . ?
C50 Rh2 C52 59.5(6) . . ?
C51 Rh2 Au2 132.6(4) . . ?
C51 Rh2 C52 34.5(5) . . ?
C52 Rh2 Au2 139.2(4) . . ?
C53 Rh2 Au2 104.4(4) . . ?
C53 Rh2 P4 159.5(4) . . ?
C53 Rh2 P5 99.6(4) . . ?
C53 Rh2 C50 60.4(7) . . ?
C53 Rh2 C51 60.0(6) . . ?
C53 Rh2 C52 36.3(5) . . ?
C53 Rh2 C54 36.3(6) . . ?
C54 Rh2 Au2 81.3(4) . . ?
C54 Rh2 P4 135.0(5) . . ?
C54 Rh2 P5 128.9(5) . . ?
C54 Rh2 C50 35.4(6) . . ?
C54 Rh2 C51 59.9(6) . . ?
C54 Rh2 C52 59.4(5) . . ?
C59 P4 Rh2 115.3(8) . . ?
C59 P4 C60 102.1(11) . . ?
C59 P4 C61 100.8(9) . . ?
C60 P4 Rh2 122.7(7) . . ?
C60 P4 C61 100.4(8) . . ?
C61 P4 Rh2 112.5(6) . . ?
C62 P5 Rh2 115.5(6) . . ?
C62 P5 C63 101.8(8) . . ?
C63 P5 Rh2 121.0(5) . . ?
C64 P5 Rh2 114.6(5) . . ?
C64 P5 C62 99.4(8) . . ?
C64 P5 C63 101.5(8) . . ?
C66 P6 Au2 122.6(4) . . ?
C88 P6 Au2 108.2(5) . . ?
C88 P6 C66 102.1(6) . . ?
C93 P6 Au2 108.7(5) . . ?
C93 P6 C66 106.5(6) . . ?
C93 P6 C88 107.9(8) . . ?
H18A C18 H18B 108.4 . . ?
C90 C18 H18A 110.1 . . ?
C90 C18 H18B 110.1 . . ?
C90 C18 C92 108.1(18) . . ?
C92 C18 H18A 110.1 . . ?
C92 C18 H18B 110.1 . . ?
Rh2 C50 H50 117.6 . . ?
C51 C50 Rh2 76.7(9) . . ?
C51 C50 H50 125.5 . . ?
C54 C50 Rh2 72.0(9) . . ?
C54 C50 H50 125.5 . . ?
C54 C50 C51 108.9(15) . . ?
C50 C51 Rh2 66.1(8) . . ?
C52 C51 Rh2 72.9(8) . . ?
C52 C51 C50 105.3(14) . . ?
C52 C51 C55 120.0(16) . . ?
C55 C51 Rh2 126.4(12) . . ?
C55 C51 C50 134.6(17) . . ?
C51 C52 Rh2 72.6(8) . . ?
C51 C52 C53 107.6(13) . . ?
C53 C52 Rh2 65.7(8) . . ?
C58 C52 Rh2 126.9(11) . . ?
C58 C52 C51 119.4(14) . . ?
C58 C52 C53 132.9(15) . . ?
Rh2 C53 H53 115.9 . . ?
C52 C53 Rh2 78.0(8) . . ?
C52 C53 H53 125.9 . . ?
C54 C53 Rh2 72.2(9) . . ?
C54 C53 C52 108.2(14) . . ?
C54 C53 H53 125.9 . . ?
Rh2 C54 H54 122.3 . . ?
C50 C54 Rh2 72.6(10) . . ?
C50 C54 C53 109.5(14) . . ?
C50 C54 H54 125.3 . . ?
C53 C54 Rh2 71.5(9) . . ?
C53 C54 H54 125.3 . . ?
C51 C55 H55 122.2 . . ?
C56 C55 C51 115.6(18) . . ?
C56 C55 H55 122.2 . . ?
C55 C56 H56 117.5 . . ?
C57 C56 C55 125.1(17) . . ?
C57 C56 H56 117.5 . . ?
C56 C57 H57 119.8 . . ?
C58 C57 C56 120.5(17) . . ?
C58 C57 H57 119.8 . . ?
C52 C58 H58 120.3 . . ?
C57 C58 C52 119.3(17) . . ?
C57 C58 H58 120.3 . . ?
P4 C59 H59A 109.5 . . ?
P4 C59 H59B 109.5 . . ?
P4 C59 H59C 109.5 . . ?
H59A C59 H59B 109.5 . . ?
H59A C59 H59C 109.5 . . ?
H59B C59 H59C 109.5 . . ?
P4 C60 H60A 109.5 . . ?
P4 C60 H60B 109.5 . . ?
P4 C60 H60C 109.5 . . ?
H60A C60 H60B 109.5 . . ?
H60A C60 H60C 109.5 . . ?
H60B C60 H60C 109.5 . . ?
P4 C61 H61A 109.5 . . ?
P4 C61 H61B 109.5 . . ?
P4 C61 H61C 109.5 . . ?
H61A C61 H61B 109.5 . . ?
H61A C61 H61C 109.5 . . ?
H61B C61 H61C 109.5 . . ?
P5 C62 H62A 109.5 . . ?
P5 C62 H62B 109.5 . . ?
P5 C62 H62C 109.5 . . ?
H62A C62 H62B 109.5 . . ?
H62A C62 H62C 109.5 . . ?
H62B C62 H62C 109.5 . . ?
P5 C63 H63A 109.5 . . ?
P5 C63 H63B 109.5 . . ?
P5 C63 H63C 109.5 . . ?
H63A C63 H63B 109.5 . . ?
H63A C63 H63C 109.5 . . ?
H63B C63 H63C 109.5 . . ?
P5 C64 H64A 109.5 . . ?
P5 C64 H64B 109.5 . . ?
P5 C64 H64C 109.5 . . ?
H64A C64 H64B 109.5 . . ?
H64A C64 H64C 109.5 . . ?
H64B C64 H64C 109.5 . . ?
C67 C66 P6 120.1(10) . . ?
C67 C66 C71 118.1(12) . . ?
C71 C66 P6 121.7(10) . . ?
C66 C67 C68 121.1(13) . . ?
C66 C67 C72 128.4(12) . . ?
C68 C67 C72 110.4(13) . . ?
C67 C68 H68 120.2 . . ?
C69 C68 C67 119.6(14) . . ?
C69 C68 H68 120.2 . . ?
C68 C69 H69 120.2 . . ?
C70 C69 C68 119.5(13) . . ?
C70 C69 H69 120.2 . . ?
C69 C70 H70 118.5 . . ?
C69 C70 C71 123.0(15) . . ?
C71 C70 H70 118.5 . . ?
C66 C71 C80 127.8(12) . . ?
C70 C71 C66 118.5(14) . . ?
C70 C71 C80 113.6(13) . . ?
C73 C72 C67 118.3(13) . . ?
C77 C72 C67 119.2(13) . . ?
C77 C72 C73 121.2(14) . . ?
C72 C73 C74 119.2(16) . . ?
C72 C73 C78 123.1(14) . . ?
C74 C73 C78 117.3(14) . . ?
C73 C74 H74 120.5 . . ?
C75 C74 C73 118.9(16) . . ?
C75 C74 H74 120.5 . . ?
C74 C75 H75 119.6 . . ?
C76 C75 C74 120.7(15) . . ?
C76 C75 H75 119.6 . . ?
C75 C76 H76 119.3 . . ?
C75 C76 C77 121.5(16) . . ?
C77 C76 H76 119.3 . . ?
C72 C77 C79 121.4(13) . . ?
C76 C77 C72 118.4(15) . . ?
C76 C77 C79 120.0(14) . . ?
C73 C78 H78A 109.5 . . ?
C73 C78 H78B 109.5 . . ?
C73 C78 H78C 109.5 . . ?
H78A C78 H78B 109.5 . . ?
H78A C78 H78C 109.5 . . ?
H78B C78 H78C 109.5 . . ?
C77 C79 H79A 109.5 . . ?
C77 C79 H79B 109.5 . . ?
C77 C79 H79C 109.5 . . ?
H79A C79 H79B 109.5 . . ?
H79A C79 H79C 109.5 . . ?
H79B C79 H79C 109.5 . . ?
C81 C80 C71 120.9(15) . . ?
C81 C80 C85 119.9(16) . . ?
C85 C80 C71 118.6(15) . . ?
C80 C81 C82 118.4(19) . . ?
C80 C81 C86 122.1(16) . . ?
C82 C81 C86 119.0(18) . . ?
C81 C82 H82 119.0 . . ?
C83 C82 C81 122(2) . . ?
C83 C82 H82 119.0 . . ?
C82 C83 H83 120.0 . . ?
C84 C83 C82 120(2) . . ?
C84 C83 H83 120.0 . . ?
C83 C84 H84 119.3 . . ?
C83 C84 C85 121(2) . . ?
C85 C84 H84 119.3 . . ?
C80 C85 C87 121.7(16) . . ?
C84 C85 C80 118.0(19) . . ?
C84 C85 C87 120.2(19) . . ?
C81 C86 H86A 109.5 . . ?
C81 C86 H86B 109.5 . . ?
C81 C86 H86C 109.5 . . ?
H86A C86 H86B 109.5 . . ?
H86A C86 H86C 109.5 . . ?
H86B C86 H86C 109.5 . . ?
C85 C87 H87A 109.5 . . ?
C85 C87 H87B 109.5 . . ?
C85 C87 H87C 109.5 . . ?
H87A C87 H87B 109.5 . . ?
H87A C87 H87C 109.5 . . ?
H87B C87 H87C 109.5 . . ?
P6 C88 H88 108.7 . . ?
C89 C88 P6 116.8(11) . . ?
C89 C88 H88 108.7 . . ?
C92 C88 P6 111.2(11) . . ?
C92 C88 H88 108.7 . . ?
C92 C88 C89 102.5(13) . . ?
C88 C89 H89A 111.0 . . ?
C88 C89 H89B 111.0 . . ?
H89A C89 H89B 109.0 . . ?
C90 C89 C88 103.7(16) . . ?
C90 C89 H89A 111.0 . . ?
C90 C89 H89B 111.0 . . ?
C18 C90 H90A 110.2 . . ?
C18 C90 H90B 110.2 . . ?
C89 C90 C18 108(2) . . ?
C89 C90 H90A 110.2 . . ?
C89 C90 H90B 110.2 . . ?
H90A C90 H90B 108.5 . . ?
C18 C92 H92A 111.4 . . ?
C18 C92 H92B 111.4 . . ?
C88 C92 C18 101.7(16) . . ?
C88 C92 H92A 111.4 . . ?
C88 C92 H92B 111.4 . . ?
H92A C92 H92B 109.3 . . ?
P6 C93 H93 108.8 . . ?
C94 C93 P6 115.7(11) . . ?
C94 C93 H93 108.8 . . ?
C97 C93 P6 113.5(12) . . ?
C97 C93 H93 108.8 . . ?
C97 C93 C94 100.7(13) . . ?
C93 C94 H94A 110.7 . . ?
C93 C94 H94B 110.7 . . ?
H94A C94 H94B 108.8 . . ?
C95 C94 C93 105.2(17) . . ?
C95 C94 H94A 110.7 . . ?
C95 C94 H94B 110.7 . . ?
C94 C95 H95A 110.3 . . ?
C94 C95 H95B 110.3 . . ?
C94 C95 C96 107.2(18) . . ?
H95A C95 H95B 108.5 . . ?
C96 C95 H95A 110.3 . . ?
C96 C95 H95B 110.3 . . ?
C95 C96 H96A 110.4 . . ?
C95 C96 H96B 110.4 . . ?
H96A C96 H96B 108.6 . . ?
C97 C96 C95 106.5(18) . . ?
C97 C96 H96A 110.4 . . ?
C97 C96 H96B 110.4 . . ?
C93 C97 H97A 110.4 . . ?
C93 C97 H97B 110.4 . . ?
C96 C97 C93 106.8(17) . . ?
C96 C97 H97A 110.4 . . ?
C96 C97 H97B 110.4 . . ?
H97A C97 H97B 108.6 . . ?
O1 S1 O2 117.5(13) . . ?
O1 S1 N1 115.6(16) . . ?
O1 S1 C48 110.6(18) . . ?
O2 S1 N1 103.4(11) . . ?
O2 S1 C48 102.7(12) . . ?
N1 S1 C48 105.7(13) . . ?
O3 S2 N1 116.6(12) . . ?
O3 S2 C49 88(2) . . ?
O4 S2 O3 117.7(12) . . ?
O4 S2 N1 115.7(13) . . ?
O4 S2 C49 118(2) . . ?
C49 S2 N1 95.5(14) . . ?
S2 N1 S1 123.4(14) . . ?
F1 C48 S1 115(2) . . ?
F1 C48 F2 108(2) . . ?
F1 C48 F3 105(3) . . ?
F2 C48 S1 112(2) . . ?
F2 C48 F3 107(3) . . ?
F3 C48 S1 108.7(19) . . ?
S2 C49 F4 110.7(19) . . ?
S2 C49 F5 106(2) . . ?
F4 C49 F5 82(3) . . ?
F6 C49 S2 141(5) . . ?
F6 C49 F4 103(3) . . ?
F6 C49 F5 98(3) . . ?
O5 S3 N2 108.5(9) . . ?
O5 S3 C98 103.2(11) . . ?
O6 S3 O5 119.0(11) . . ?
O6 S3 N2 118.3(10) . . ?
O6 S3 C98 107.1(11) . . ?
N2 S3 C98 97.2(12) . . ?
O7 S4 N2 106.9(12) . . ?
O7 S4 C99 98.6(13) . . ?
O8 S4 O7 119.9(18) . . ?
O8 S4 N2 119.2(11) . . ?
O8 S4 C99 106.7(14) . . ?
N2 S4 C99 102.0(9) . . ?
S3 N2 S4 126.3(10) . . ?
F7 C98 S3 106.6(19) . . ?
F8 C98 S3 112.3(15) . . ?
F8 C98 F7 103(2) . . ?
F9 C98 S3 114.5(17) . . ?
F9 C98 F7 107(2) . . ?
F9 C98 F8 112(2) . . ?
F10 C99 S4 112.5(16) . . ?
F11 C99 S4 114.8(17) . . ?
F11 C99 F10 104(2) . . ?
F11 C99 F12 106.4(17) . . ?
F12 C99 S4 113.1(15) . . ?
F12 C99 F10 105.5(18) . . ?
C101 C100 H100 118.9 . . ?
C101 C100 C105 122(2) . . ?
C105 C100 H100 118.9 . . ?
C100 C101 H101 120.0 . . ?
C102 C101 C100 120(2) . . ?
C102 C101 H101 120.0 . . ?
C101 C102 H102 120.6 . . ?
C101 C102 C103 119(2) . . ?
C103 C102 H102 120.6 . . ?
C102 C103 H103 120.2 . . ?
C104 C103 C102 120(2) . . ?
C104 C103 H103 120.2 . . ?
C103 C104 H104 119.3 . . ?
C105 C104 C103 121(2) . . ?
C105 C104 H104 119.3 . . ?
C100 C105 H105 121.0 . . ?
C104 C105 C100 118(2) . . ?
C104 C105 H105 121.0 . . ?
C107 C106 H106 121.4 . . ?
C107 C106 C111 117(4) . . ?
C111 C106 H106 121.4 . . ?
C106 C107 H107 118.9 . . ?
C108 C107 C106 122(5) . . ?
C108 C107 H107 118.9 . . ?
C107 C108 H108 118.4 . . ?
C109 C108 C107 123(5) . . ?
C109 C108 H108 118.4 . . ?
C108 C109 H109 118.0 . . ?
C108 C109 C110 124(4) . . ?
C110 C109 H109 118.0 . . ?
C109 C110 H110 122.2 . . ?
C109 C110 C111 116(4) . . ?
C111 C110 H110 122.2 . . ?
C106 C111 C110 117(4) . . ?
C106 C111 H111 121.4 . . ?
C110 C111 H111 121.4 . . ?

loop_
_geom_bond_atom_site_label_1
_geom_bond_atom_site_label_2
_geom_bond_distance
_geom_bond_site_symmetry_2
_geom_bond_publ_flag
Au1 Rh1 2.5970(12) . ?
Au1 P3 2.302(3) . ?
Rh1 P1 2.246(4) . ?
Rh1 P2 2.262(4) . ?
Rh1 C2 2.242(13) . ?
Rh1 C3 2.216(16) . ?
Rh1 C4 2.371(15) . ?
Rh1 C5 2.385(13) . ?
Rh1 C1 2.226(14) . ?
P1 C10 1.842(15) . ?
P1 C11 1.796(17) . ?
P1 C65 1.780(18) . ?
P2 C12 1.819(15) . ?
P2 C13 1.795(18) . ?
P2 C14 1.778(18) . ?
P3 C15 1.889(13) . ?
P3 C37 1.839(14) . ?
P3 C42 1.835(14) . ?
C2 H2 0.9500 . ?
C2 C3 1.36(2) . ?
C2 C1 1.43(2) . ?
C3 H3 0.9500 . ?
C3 C4 1.45(2) . ?
C4 C5 1.44(2) . ?
C4 C6 1.41(2) . ?
C5 C1 1.421(19) . ?
C5 C9 1.39(2) . ?
C1 H1 0.9500 . ?
C6 H6 0.9500 . ?
C6 C7 1.37(2) . ?
C7 H7 0.9500 . ?
C7 C8 1.38(2) . ?
C8 H8 0.9500 . ?
C8 C9 1.39(2) . ?
C9 H9 0.9500 . ?
C10 H10A 0.9800 . ?
C10 H10B 0.9800 . ?
C10 H10C 0.9800 . ?
C11 H11A 0.9800 . ?
C11 H11B 0.9800 . ?
C11 H11C 0.9800 . ?
C12 H12A 0.9800 . ?
C12 H12B 0.9800 . ?
C12 H12C 0.9800 . ?
C13 H13A 0.9800 . ?
C13 H13B 0.9800 . ?
C13 H13C 0.9800 . ?
C14 H14A 0.9800 . ?
C14 H14B 0.9800 . ?
C14 H14C 0.9800 . ?
C15 C16 1.381(18) . ?
C15 C20 1.431(18) . ?
C16 C17 1.426(18) . ?
C16 C21 1.517(18) . ?
C17 H17 0.9500 . ?
C17 C91 1.36(2) . ?
C19 H19 0.9500 . ?
C19 C20 1.408(18) . ?
C19 C91 1.35(2) . ?
C20 C29 1.489(19) . ?
C21 C22 1.39(2) . ?
C21 C26 1.38(2) . ?
C22 C23 1.40(2) . ?
C22 C27 1.52(2) . ?
C23 H23 0.9500 . ?
C23 C24 1.37(3) . ?
C24 H24 0.9500 . ?
C24 C25 1.37(3) . ?
C25 H25 0.9500 . ?
C25 C26 1.42(2) . ?
C26 C28 1.49(2) . ?
C27 H27A 0.9800 . ?
C27 H27B 0.9800 . ?
C27 H27C 0.9800 . ?
C28 H28A 0.9800 . ?
C28 H28B 0.9800 . ?
C28 H28C 0.9800 . ?
C29 C30 1.43(2) . ?
C29 C34 1.40(2) . ?
C30 C31 1.40(2) . ?
C30 C35 1.53(2) . ?
C31 H31 0.9500 . ?
C31 C32 1.38(4) . ?
C32 H32 0.9500 . ?
C32 C33 1.35(4) . ?
C33 H33 0.9500 . ?
C33 C34 1.42(3) . ?
C34 C36 1.48(3) . ?
C35 H35A 0.9800 . ?
C35 H35B 0.9800 . ?
C35 H35C 0.9800 . ?
C36 H36A 0.9800 . ?
C36 H36B 0.9800 . ?
C36 H36C 0.9800 . ?
C37 H37 1.0000 . ?
C37 C38 1.54(2) . ?
C37 C41 1.550(19) . ?
C38 H38A 0.9900 . ?
C38 H38B 0.9900 . ?
C38 C39 1.52(2) . ?
C39 H39A 0.9900 . ?
C39 H39B 0.9900 . ?
C39 C40 1.52(3) . ?
C40 H40A 0.9900 . ?
C40 H40B 0.9900 . ?
C40 C41 1.51(2) . ?
C41 H41A 0.9900 . ?
C41 H41B 0.9900 . ?
C42 H42 1.0000 . ?
C42 C43 1.49(2) . ?
C42 C46 1.54(2) . ?
C43 H43A 0.9900 . ?
C43 H43B 0.9900 . ?
C43 C44 1.52(3) . ?
C44 H44A 0.9900 . ?
C44 H44B 0.9900 . ?
C44 C45 1.50(4) . ?
C45 H45A 0.9900 . ?
C45 H45B 0.9900 . ?
C45 C46 1.51(3) . ?
C46 H46A 0.9900 . ?
C46 H46B 0.9900 . ?
C65 H65A 0.9800 . ?
C65 H65B 0.9800 . ?
C65 H65C 0.9800 . ?
C91 H91 0.9500 . ?
Au2 Rh2 2.5852(12) . ?
Au2 P6 2.288(3) . ?
Rh2 P4 2.241(4) . ?
Rh2 P5 2.260(4) . ?
Rh2 C50 2.237(16) . ?
Rh2 C51 2.381(15) . ?
Rh2 C52 2.385(13) . ?
Rh2 C53 2.221(15) . ?
Rh2 C54 2.230(15) . ?
P4 C59 1.794(19) . ?
P4 C60 1.81(2) . ?
P4 C61 1.845(15) . ?
P5 C62 1.824(14) . ?
P5 C63 1.827(15) . ?
P5 C64 1.821(17) . ?
P6 C66 1.873(13) . ?
P6 C88 1.833(15) . ?
P6 C93 1.819(15) . ?
C18 H18A 0.9900 . ?
C18 H18B 0.9900 . ?
C18 C90 1.49(4) . ?
C18 C92 1.55(3) . ?
C50 H50 0.9500 . ?
C50 C51 1.48(2) . ?
C50 C54 1.36(2) . ?
C51 C52 1.41(2) . ?
C51 C55 1.44(2) . ?
C52 C53 1.44(2) . ?
C52 C58 1.41(2) . ?
C53 H53 0.9500 . ?
C53 C54 1.39(2) . ?
C54 H54 0.9500 . ?
C55 H55 0.9500 . ?
C55 C56 1.36(3) . ?
C56 H56 0.9500 . ?
C56 C57 1.36(3) . ?
C57 H57 0.9500 . ?
C57 C58 1.35(2) . ?
C58 H58 0.9500 . ?
C59 H59A 0.9800 . ?
C59 H59B 0.9800 . ?
C59 H59C 0.9800 . ?
C60 H60A 0.9800 . ?
C60 H60B 0.9800 . ?
C60 H60C 0.9800 . ?
C61 H61A 0.9800 . ?
C61 H61B 0.9800 . ?
C61 H61C 0.9800 . ?
C62 H62A 0.9800 . ?
C62 H62B 0.9800 . ?
C62 H62C 0.9800 . ?
C63 H63A 0.9800 . ?
C63 H63B 0.9800 . ?
C63 H63C 0.9800 . ?
C64 H64A 0.9800 . ?
C64 H64B 0.9800 . ?
C64 H64C 0.9800 . ?
C66 C67 1.394(18) . ?
C66 C71 1.431(19) . ?
C67 C68 1.395(19) . ?
C67 C72 1.524(19) . ?
C68 H68 0.9500 . ?
C68 C69 1.39(2) . ?
C69 H69 0.9500 . ?
C69 C70 1.36(2) . ?
C70 H70 0.9500 . ?
C70 C71 1.374(19) . ?
C71 C80 1.51(2) . ?
C72 C73 1.40(2) . ?
C72 C77 1.40(2) . ?
C73 C74 1.40(2) . ?
C73 C78 1.52(2) . ?
C74 H74 0.9500 . ?
C74 C75 1.40(2) . ?
C75 H75 0.9500 . ?
C75 C76 1.37(2) . ?
C76 H76 0.9500 . ?
C76 C77 1.38(2) . ?
C77 C79 1.50(2) . ?
C78 H78A 0.9800 . ?
C78 H78B 0.9800 . ?
C78 H78C 0.9800 . ?
C79 H79A 0.9800 . ?
C79 H79B 0.9800 . ?
C79 H79C 0.9800 . ?
C80 C81 1.38(2) . ?
C80 C85 1.44(2) . ?
C81 C82 1.38(3) . ?
C81 C86 1.48(2) . ?
C82 H82 0.9500 . ?
C82 C83 1.37(3) . ?
C83 H83 0.9500 . ?
C83 C84 1.34(3) . ?
C84 H84 0.9500 . ?
C84 C85 1.38(3) . ?
C85 C87 1.51(3) . ?
C86 H86A 0.9800 . ?
C86 H86B 0.9800 . ?
C86 H86C 0.9800 . ?
C87 H87A 0.9800 . ?
C87 H87B 0.9800 . ?
C87 H87C 0.9800 . ?
C88 H88 1.0000 . ?
C88 C89 1.57(2) . ?
C88 C92 1.54(2) . ?
C89 H89A 0.9900 . ?
C89 H89B 0.9900 . ?
C89 C90 1.49(3) . ?
C90 H90A 0.9900 . ?
C90 H90B 0.9900 . ?
C92 H92A 0.9900 . ?
C92 H92B 0.9900 . ?
C93 H93 1.0000 . ?
C93 C94 1.56(2) . ?
C93 C97 1.50(2) . ?
C94 H94A 0.9900 . ?
C94 H94B 0.9900 . ?
C94 C95 1.48(3) . ?
C95 H95A 0.9900 . ?
C95 H95B 0.9900 . ?
C95 C96 1.50(3) . ?
C96 H96A 0.9900 . ?
C96 H96B 0.9900 . ?
C96 C97 1.47(2) . ?
C97 H97A 0.9900 . ?
C97 H97B 0.9900 . ?
S1 O1 1.340(18) . ?
S1 O2 1.411(16) . ?
S1 N1 1.607(19) . ?
S1 C48 1.78(3) . ?
S2 O3 1.508(18) . ?
S2 O4 1.379(15) . ?
S2 N1 1.537(19) . ?
S2 C49 1.52(3) . ?
F1 C48 1.27(2) . ?
F2 C48 1.32(3) . ?
F3 C48 1.36(3) . ?
F4 C49 1.54(5) . ?
F5 C49 1.65(5) . ?
F6 C49 1.21(3) . ?
S3 O5 1.434(13) . ?
S3 O6 1.426(15) . ?
S3 N2 1.554(15) . ?
S3 C98 1.78(2) . ?
S4 O7 1.50(2) . ?
S4 O8 1.324(19) . ?
S4 N2 1.576(15) . ?
S4 C99 1.75(2) . ?
F7 C98 1.41(3) . ?
F8 C98 1.32(2) . ?
F9 C98 1.26(2) . ?
F10 C99 1.33(2) . ?
F11 C99 1.27(2) . ?
F12 C99 1.32(2) . ?
C100 H100 0.9500 . ?
C100 C101 1.36(3) . ?
C100 C105 1.37(3) . ?
C101 H101 0.9500 . ?
C101 C102 1.36(3) . ?
C102 H102 0.9500 . ?
C102 C103 1.40(3) . ?
C103 H103 0.9500 . ?
C103 C104 1.38(3) . ?
C104 H104 0.9500 . ?
C104 C105 1.35(3) . ?
C105 H105 0.9500 . ?
C106 H106 0.9500 . ?
C106 C107 1.34(5) . ?
C106 C111 1.42(6) . ?
C107 H107 0.9500 . ?
C107 C108 1.31(5) . ?
C108 H108 0.9500 . ?
C108 C109 1.24(5) . ?
C109 H109 0.9500 . ?
C109 C110 1.34(5) . ?
C110 H110 0.9500 . ?
C110 C111 1.46(6) . ?
C111 H111 0.9500 . ?

loop_
_geom_torsion_atom_site_label_1
_geom_torsion_atom_site_label_2
_geom_torsion_atom_site_label_3
_geom_torsion_atom_site_label_4
_geom_torsion
_geom_torsion_site_symmetry_1
_geom_torsion_site_symmetry_2
_geom_torsion_site_symmetry_3
_geom_torsion_site_symmetry_4
_geom_torsion_publ_flag
Au1 P3 C15 C16 2.0(14) . . . . ?
Au1 P3 C15 C20 -169.5(9) . . . . ?
Au1 P3 C37 C38 68.3(10) . . . . ?
Au1 P3 C37 C41 -48.1(12) . . . . ?
Au1 P3 C42 C43 78.4(14) . . . . ?
Au1 P3 C42 C46 -45.2(13) . . . . ?
Rh1 C2 C3 C4 -70.6(11) . . . . ?
Rh1 C2 C1 C5 71.1(10) . . . . ?
Rh1 C3 C4 C5 -61.6(10) . . . . ?
Rh1 C3 C4 C6 116.4(18) . . . . ?
Rh1 C4 C5 C1 -56.9(10) . . . . ?
Rh1 C4 C5 C9 122.8(13) . . . . ?
Rh1 C4 C6 C7 -90.0(18) . . . . ?
Rh1 C5 C1 C2 -66.7(10) . . . . ?
Rh1 C5 C9 C8 88.7(17) . . . . ?
P3 C15 C16 C17 -166.6(12) . . . . ?
P3 C15 C16 C21 19(2) . . . . ?
P3 C15 C20 C19 167.5(11) . . . . ?
P3 C15 C20 C29 -20(2) . . . . ?
P3 C37 C38 C39 -162.2(12) . . . . ?
P3 C37 C41 C40 142.1(13) . . . . ?
P3 C42 C43 C44 -159.7(19) . . . . ?
P3 C42 C46 C45 141.6(13) . . . . ?
C2 C3 C4 Rh1 67.7(11) . . . . ?
C2 C3 C4 C5 6.1(17) . . . . ?
C2 C3 C4 C6 -175.9(16) . . . . ?
C3 C2 C1 Rh1 -60.8(11) . . . . ?
C3 C2 C1 C5 10.3(18) . . . . ?
C3 C4 C5 Rh1 57.1(10) . . . . ?
C3 C4 C5 C1 0.2(16) . . . . ?
C3 C4 C5 C9 179.9(13) . . . . ?
C3 C4 C6 C7 -178.6(16) . . . . ?
C4 C5 C1 Rh1 60.6(10) . . . . ?
C4 C5 C1 C2 -6.2(16) . . . . ?
C4 C5 C9 C8 -1(2) . . . . ?
C4 C6 C7 C8 -1(3) . . . . ?
C5 C4 C6 C7 -1(2) . . . . ?
C1 C2 C3 Rh1 60.5(11) . . . . ?
C1 C2 C3 C4 -10.1(18) . . . . ?
C1 C5 C9 C8 178.7(16) . . . . ?
C6 C4 C5 Rh1 -121.3(14) . . . . ?
C6 C4 C5 C1 -178.1(14) . . . . ?
C6 C4 C5 C9 2(2) . . . . ?
C6 C7 C8 C9 2(3) . . . . ?
C7 C8 C9 C5 -1(3) . . . . ?
C9 C5 C1 Rh1 -119.0(17) . . . . ?
C9 C5 C1 C2 174.3(15) . . . . ?
C15 P3 C37 C38 -62.2(11) . . . . ?
C15 P3 C37 C41 -178.7(11) . . . . ?
C15 P3 C42 C43 -144.1(14) . . . . ?
C15 P3 C42 C46 92.3(13) . . . . ?
C15 C16 C17 C91 -1(2) . . . . ?
C15 C16 C21 C22 -108.7(17) . . . . ?
C15 C16 C21 C26 79.4(19) . . . . ?
C15 C20 C29 C30 -77.7(19) . . . . ?
C15 C20 C29 C34 109.4(17) . . . . ?
C16 C15 C20 C19 -4(2) . . . . ?
C16 C15 C20 C29 168.9(15) . . . . ?
C16 C17 C91 C19 -4(3) . . . . ?
C16 C21 C22 C23 -173.7(13) . . . . ?
C16 C21 C22 C27 5(2) . . . . ?
C16 C21 C26 C25 173.9(13) . . . . ?
C16 C21 C26 C28 -2(2) . . . . ?
C17 C16 C21 C22 76.6(17) . . . . ?
C17 C16 C21 C26 -95.3(16) . . . . ?
C19 C20 C29 C30 95.4(16) . . . . ?
C19 C20 C29 C34 -77.5(18) . . . . ?
C20 C15 C16 C17 5(2) . . . . ?
C20 C15 C16 C21 -169.4(14) . . . . ?
C20 C19 C91 C17 5(3) . . . . ?
C20 C29 C30 C31 -178.4(12) . . . . ?
C20 C29 C30 C35 -5.4(19) . . . . ?
C20 C29 C34 C33 177.6(13) . . . . ?
C20 C29 C34 C36 3(2) . . . . ?
C21 C16 C17 C91 174.2(15) . . . . ?
C21 C22 C23 C24 2(2) . . . . ?
C22 C21 C26 C25 2(2) . . . . ?
C22 C21 C26 C28 -173.8(14) . . . . ?
C22 C23 C24 C25 -2(3) . . . . ?
C23 C24 C25 C26 2(3) . . . . ?
C24 C25 C26 C21 -2(2) . . . . ?
C24 C25 C26 C28 174.1(16) . . . . ?
C26 C21 C22 C23 -2(2) . . . . ?
C26 C21 C22 C27 176.3(14) . . . . ?
C27 C22 C23 C24 -176.9(15) . . . . ?
C29 C30 C31 C32 1(2) . . . . ?
C30 C29 C34 C33 5(2) . . . . ?
C30 C29 C34 C36 -169.5(15) . . . . ?
C30 C31 C32 C33 4(3) . . . . ?
C31 C32 C33 C34 -4(3) . . . . ?
C32 C33 C34 C29 0(3) . . . . ?
C32 C33 C34 C36 174.6(19) . . . . ?
C34 C29 C30 C31 -5(2) . . . . ?
C34 C29 C30 C35 167.5(14) . . . . ?
C35 C30 C31 C32 -172.0(17) . . . . ?
C37 P3 C15 C16 119.6(12) . . . . ?
C37 P3 C15 C20 -51.9(13) . . . . ?
C37 P3 C42 C43 -36.8(15) . . . . ?
C37 P3 C42 C46 -160.4(12) . . . . ?
C37 C38 C39 C40 40(2) . . . . ?
C38 C37 C41 C40 21.2(18) . . . . ?
C38 C39 C40 C41 -26(2) . . . . ?
C39 C40 C41 C37 3(2) . . . . ?
C41 C37 C38 C39 -37.3(16) . . . . ?
C42 P3 C15 C16 -127.4(12) . . . . ?
C42 P3 C15 C20 61.1(13) . . . . ?
C42 P3 C37 C38 -174.0(10) . . . . ?
C42 P3 C37 C41 69.5(12) . . . . ?
C42 C43 C44 C45 40(3) . . . . ?
C43 C42 C46 C45 12(2) . . . . ?
C43 C44 C45 C46 -33(3) . . . . ?
C44 C45 C46 C42 13(2) . . . . ?
C46 C42 C43 C44 -33(3) . . . . ?
C91 C19 C20 C15 -1(2) . . . . ?
C91 C19 C20 C29 -174.9(15) . . . . ?
Au2 P6 C66 C67 0.0(13) . . . . ?
Au2 P6 C66 C71 176.9(9) . . . . ?
Au2 P6 C88 C89 53.5(14) . . . . ?
Au2 P6 C88 C92 -63.7(11) . . . . ?
Au2 P6 C93 C94 -60.6(13) . . . . ?
Au2 P6 C93 C97 55.2(11) . . . . ?
Rh2 C50 C51 C52 -63.0(11) . . . . ?
Rh2 C50 C51 C55 118(2) . . . . ?
Rh2 C50 C54 C53 62.4(11) . . . . ?
Rh2 C51 C52 C53 -56.5(10) . . . . ?
Rh2 C51 C52 C58 123.1(13) . . . . ?
Rh2 C51 C55 C56 -93(2) . . . . ?
Rh2 C52 C53 C54 -66.5(10) . . . . ?
Rh2 C52 C58 C57 92.2(18) . . . . ?
Rh2 C53 C54 C50 -63.1(12) . . . . ?
P6 C66 C67 C68 175.9(11) . . . . ?
P6 C66 C67 C72 -3(2) . . . . ?
P6 C66 C71 C70 -173.8(11) . . . . ?
P6 C66 C71 C80 7(2) . . . . ?
P6 C88 C89 C90 -161(2) . . . . ?
P6 C88 C92 C18 163.4(13) . . . . ?
P6 C93 C94 C95 157.0(16) . . . . ?
P6 C93 C97 C96 -160.2(13) . . . . ?
C50 C51 C52 Rh2 58.5(11) . . . . ?
C50 C51 C52 C53 2.0(17) . . . . ?
C50 C51 C52 C58 -178.4(14) . . . . ?
C50 C51 C55 C56 176.2(18) . . . . ?
C51 C50 C54 Rh2 -68.5(12) . . . . ?
C51 C50 C54 C53 -6.1(19) . . . . ?
C51 C52 C53 Rh2 60.8(11) . . . . ?
C51 C52 C53 C54 -5.7(17) . . . . ?
C51 C52 C58 C57 2(2) . . . . ?
C51 C55 C56 C57 1(3) . . . . ?
C52 C51 C55 C56 -2(2) . . . . ?
C52 C53 C54 Rh2 70.5(10) . . . . ?
C52 C53 C54 C50 7.4(18) . . . . ?
C53 C52 C58 C57 -178.1(16) . . . . ?
C54 C50 C51 Rh2 65.4(11) . . . . ?
C54 C50 C51 C52 2.4(19) . . . . ?
C54 C50 C51 C55 -176.2(19) . . . . ?
C55 C51 C52 Rh2 -122.6(16) . . . . ?
C55 C51 C52 C53 -179.1(15) . . . . ?
C55 C51 C52 C58 0(2) . . . . ?
C55 C56 C57 C58 2(3) . . . . ?
C56 C57 C58 C52 -4(3) . . . . ?
C58 C52 C53 Rh2 -118.7(17) . . . . ?
C58 C52 C53 C54 174.8(16) . . . . ?
C66 P6 C88 C89 -176.0(13) . . . . ?
C66 P6 C88 C92 66.9(11) . . . . ?
C66 P6 C93 C94 165.5(12) . . . . ?
C66 P6 C93 C97 -78.7(12) . . . . ?
C66 C67 C68 C69 -1(2) . . . . ?
C66 C67 C72 C73 99.2(18) . . . . ?
C66 C67 C72 C77 -93.6(18) . . . . ?
C66 C71 C80 C81 -100.3(18) . . . . ?
C66 C71 C80 C85 88.6(18) . . . . ?
C67 C66 C71 C70 3(2) . . . . ?
C67 C66 C71 C80 -175.8(14) . . . . ?
C67 C68 C69 C70 1(2) . . . . ?
C67 C72 C73 C74 165.1(14) . . . . ?
C67 C72 C73 C78 -8(2) . . . . ?
C67 C72 C77 C76 -166.5(13) . . . . ?
C67 C72 C77 C79 8(2) . . . . ?
C68 C67 C72 C73 -79.9(17) . . . . ?
C68 C67 C72 C77 87.3(16) . . . . ?
C68 C69 C70 C71 1(3) . . . . ?
C69 C70 C71 C66 -3(2) . . . . ?
C69 C70 C71 C80 176.0(15) . . . . ?
C70 C71 C80 C81 80.7(17) . . . . ?
C70 C71 C80 C85 -90.4(17) . . . . ?
C71 C66 C67 C68 -1(2) . . . . ?
C71 C66 C67 C72 179.9(13) . . . . ?
C71 C80 C81 C82 -176.1(14) . . . . ?
C71 C80 C81 C86 -4(2) . . . . ?
C71 C80 C85 C84 178.3(14) . . . . ?
C71 C80 C85 C87 3(2) . . . . ?
C72 C67 C68 C69 178.0(14) . . . . ?
C72 C73 C74 C75 2(2) . . . . ?
C73 C72 C77 C76 0(2) . . . . ?
C73 C72 C77 C79 175.2(14) . . . . ?
C73 C74 C75 C76 -1(2) . . . . ?
C74 C75 C76 C77 0(2) . . . . ?
C75 C76 C77 C72 1(2) . . . . ?
C75 C76 C77 C79 -174.2(15) . . . . ?
C77 C72 C73 C74 -2(2) . . . . ?
C77 C72 C73 C78 -174.9(14) . . . . ?
C78 C73 C74 C75 175.7(14) . . . . ?
C80 C81 C82 C83 -1(3) . . . . ?
C81 C80 C85 C84 7(2) . . . . ?
C81 C80 C85 C87 -168.5(14) . . . . ?
C81 C82 C83 C84 5(3) . . . . ?
C82 C83 C84 C85 -3(3) . . . . ?
C83 C84 C85 C80 -3(3) . . . . ?
C83 C84 C85 C87 172.6(18) . . . . ?
C85 C80 C81 C82 -5(2) . . . . ?
C85 C80 C81 C86 166.9(14) . . . . ?
C86 C81 C82 C83 -173.2(17) . . . . ?
C88 P6 C66 C67 -121.1(11) . . . . ?
C88 P6 C66 C71 55.9(12) . . . . ?
C88 P6 C93 C94 56.5(14) . . . . ?
C88 P6 C93 C97 172.3(11) . . . . ?
C88 C89 C90 C18 24(4) . . . . ?
C89 C88 C92 C18 37.8(18) . . . . ?
C90 C18 C92 C88 -24(3) . . . . ?
C92 C18 C90 C89 0(4) . . . . ?
C92 C88 C89 C90 -39(3) . . . . ?
C93 P6 C66 C67 125.8(12) . . . . ?
C93 P6 C66 C71 -57.2(13) . . . . ?
C93 P6 C88 C89 -63.9(14) . . . . ?
C93 P6 C88 C92 178.9(10) . . . . ?
C93 C94 C95 C96 -20(2) . . . . ?
C94 C93 C97 C96 -35.9(18) . . . . ?
C94 C95 C96 C97 -2(3) . . . . ?
C95 C96 C97 C93 25(2) . . . . ?
C97 C93 C94 C95 34.1(19) . . . . ?
O1 S1 N1 S2 -31(2) . . . . ?
O1 S1 C48 F1 -71(3) . . . . ?
O1 S1 C48 F2 52(3) . . . . ?
O1 S1 C48 F3 171.0(19) . . . . ?
O2 S1 N1 S2 -160.3(17) . . . . ?
O2 S1 C48 F1 55(3) . . . . ?
O2 S1 C48 F2 179(2) . . . . ?
O2 S1 C48 F3 -63(2) . . . . ?
O3 S2 N1 S1 -30(2) . . . . ?
O3 S2 C49 F4 90(3) . . . . ?
O3 S2 C49 F5 177(2) . . . . ?
O3 S2 C49 F6 -58(4) . . . . ?
O4 S2 N1 S1 115.1(18) . . . . ?
O4 S2 C49 F4 -31(3) . . . . ?
O4 S2 C49 F5 56(2) . . . . ?
O4 S2 C49 F6 -178(4) . . . . ?
N1 S1 C48 F1 163(2) . . . . ?
N1 S1 C48 F2 -73(3) . . . . ?
N1 S1 C48 F3 45(2) . . . . ?
N1 S2 C49 F4 -153(3) . . . . ?
N1 S2 C49 F5 -66(2) . . . . ?
N1 S2 C49 F6 59(4) . . . . ?
C48 S1 N1 S2 92.1(19) . . . . ?
C49 S2 N1 S1 -121(3) . . . . ?
O5 S3 N2 S4 -158.3(14) . . . . ?
O5 S3 C98 F7 65.1(17) . . . . ?
O5 S3 C98 F8 177.6(18) . . . . ?
O5 S3 C98 F9 -53(2) . . . . ?
O6 S3 N2 S4 -18.7(18) . . . . ?
O6 S3 C98 F7 -61.3(18) . . . . ?
O6 S3 C98 F8 51(2) . . . . ?
O6 S3 C98 F9 -179(2) . . . . ?
O7 S4 N2 S3 -147.9(16) . . . . ?
O7 S4 C99 F10 -177.6(19) . . . . ?
O7 S4 C99 F11 -59(2) . . . . ?
O7 S4 C99 F12 63.0(19) . . . . ?
O8 S4 N2 S3 -8(2) . . . . ?
O8 S4 C99 F10 58(2) . . . . ?
O8 S4 C99 F11 176(2) . . . . ?
O8 S4 C99 F12 -62(2) . . . . ?
N2 S3 C98 F7 176.1(15) . . . . ?
N2 S3 C98 F8 -71(2) . . . . ?
N2 S3 C98 F9 58(2) . . . . ?
N2 S4 C99 F10 -68.1(17) . . . . ?
N2 S4 C99 F11 50(2) . . . . ?
N2 S4 C99 F12 172.5(15) . . . . ?
C98 S3 N2 S4 95.1(15) . . . . ?
C99 S4 N2 S3 109.1(14) . . . . ?
C100 C101 C102 C103 -1(3) . . . . ?
C101 C100 C105 C104 -3(3) . . . . ?
C101 C102 C103 C104 0(3) . . . . ?
C102 C103 C104 C105 0(4) . . . . ?
C103 C104 C105 C100 2(4) . . . . ?
C105 C100 C101 C102 3(3) . . . . ?
C106 C107 C108 C109 0(7) . . . . ?
C107 C106 C111 C110 5(6) . . . . ?
C107 C108 C109 C110 -6(7) . . . . ?
C108 C109 C110 C111 10(6) . . . . ?
C109 C110 C111 C106 -10(5) . . . . ?
C111 C106 C107 C108 0(6) . . . . ?

loop_
_twin_individual_id
_twin_individual_mass_fraction_refined
1 0.6865(13)
2 0.3090(12)
3 0.0045(6)
